data_1574013
loop_
_publ_author_name
'Michel, Maximilian'
'Endres, Lukas'
'Fantuzzi, Felipe'
'Krummenacher, Ivo'
'Braunschweig, Holger'

_publ_section_title
;
 Harnessing transient CAAC-stabilized mesitylborylenes for chalcogen
 activation.
;
_journal_issue 13
_journal_name_full 'Chemical science'
_journal_page_first 5632
_journal_page_last 5639
_journal_paper_doi 10.1039/d5sc00154d
_journal_volume 16
_journal_year 2025
_chemical_formula_moiety 'C45 H74 B Li2 N O4 Se'
_chemical_formula_sum 'C45 H74 B Li2 N O4 Se'
_chemical_formula_weight 796.70
_space_group_crystal_system triclinic
_space_group_IT_number 2
_space_group_name_Hall '-P 1'
_space_group_name_H-M_alt 'P -1'
_atom_sites_solution_hydrogens geom
_atom_sites_solution_primary dual
_atom_sites_solution_secondary difmap
_audit_creation_date 2024-03-21
_audit_creation_method 'CIF-fill 1.4t (K.Radacki, 2005-23)'
_audit_update_record
;
2024-10-18 deposited with the CCDC.	2025-02-24 downloaded from the CCDC.
;
_cell_angle_alpha 81.4390(10)
_cell_angle_beta 86.2260(10)
_cell_angle_gamma 88.7940(10)
_cell_formula_units_Z 4
_cell_length_a 10.7762(2)
_cell_length_b 16.8779(3)
_cell_length_c 24.5726(3)
_cell_measurement_reflns_used 39346
_cell_measurement_temperature 100(2)
_cell_measurement_theta_max 74.2700
_cell_measurement_theta_min 4.3690
_cell_volume 4409.59(13)
_computing_cell_refinement 'CrysAlisPro 1.171.41.112a (Rigaku OD, 2021)'
_computing_data_collection 'CrysAlisPro 1.171.41.112a (Rigaku OD, 2021)'
_computing_data_reduction 'CrysAlisPro 1.171.41.112a (Rigaku OD, 2021)'
_computing_molecular_graphics 'ShelXLe (Huebschle et all, 2011)'
_computing_publication_material 'SHELXL-2018/3 (Sheldrick, 2018)'
_computing_structure_refinement 'SHELXL-2018/3 (Sheldrick, 2018)'
_computing_structure_solution 'SHELXT 2014/5 (Sheldrick, 2014)'
_diffrn_ambient_environment N~2~
_diffrn_ambient_temperature 100(2)
_diffrn_detector HPA
_diffrn_detector_area_resol_mean 10.0
_diffrn_detector_type 'HyPix Arc150'
_diffrn_measured_fraction_theta_full 0.994
_diffrn_measured_fraction_theta_max 0.961
_diffrn_measurement_details
;
 List of Runs (angles in degrees, time in seconds):
 --------------------------------------------------------------------------
  1  \w     34.00  84.00   0.50    0.48    --   76.43 -95.00-120.00  100
  2  \w     16.00  66.00   0.50    0.48    --   58.64 -95.00  90.00  100
  3  \w     31.00  93.00   0.50    0.48    --   76.43-112.00 120.00  124
  4  \w     34.00  84.00   0.50    0.48    --   76.43 -95.00 150.00  100
  5  \w     16.00  66.00   0.50    0.48    --   58.64 -95.00 150.00  100
  6  \w     42.00  92.00   0.50    0.48    --   84.40 -95.00 120.00  100
  7  \w     34.00  84.00   0.50    0.48    --   76.43 -95.00   0.00  100
  8  \w     42.00  92.00   0.50    0.48    --   84.40 -95.00 150.00  100
  9  \w     42.00  92.00   0.50    0.48    --   84.40 -95.00 -30.00  100
 10  \w     42.00  92.00   0.50    0.48    --   84.40 -95.00  60.00  100
 11  \w     42.00  92.00   0.50    0.48    --   84.40 -95.00   0.00  100
 12  \w     42.00  92.00   0.50    0.48    --   84.40 -95.00  30.00  100
 13  \w     42.00  92.00   0.50    0.48    --   84.40 -95.00  90.00  100
 14  \w     42.00  92.00   0.50    0.48    --   84.40 -95.00 -60.00  100
 15  \w     42.00  92.00   0.50    0.48    --   84.40 -95.00 -90.00  100
 16  \w     42.00  92.00   0.50    0.48    --   84.40 -95.00-120.00  100
 17  \w     42.00  92.00   0.50    0.48    --   84.40 -95.00-150.00  100
 18  \w     42.00  92.00   0.50    0.48    --   84.40 -95.00-180.00  100
 19  \w    -74.00 -39.00   0.50    0.48    --  -26.00 -52.00  -8.20   70
 20  \w    -95.00 -60.00   0.50    0.48    --  -46.00 -49.00-108.94   70
 21  \w    -96.00 -59.00   0.50    0.48    --  -46.00 -44.00-152.89   74
 22  \w    -86.00 -51.00   0.50    0.48    --  -38.00 -51.00  62.45   70
 23  \w    -79.00 -44.00   0.50    0.48    --  -30.00 -49.00  93.25   70
 24  \w   -127.00 -40.00   0.50    0.48    --  -76.38 -15.00  30.00  174
 25  \w   -120.00 -86.00   0.50    0.48    --  -74.00 -59.00  50.59   68
 26  \w   -124.00 -94.00   0.50    0.48    --  -79.50 -64.00  84.22   60
 27  \w   -120.00 -86.00   0.50    0.48    --  -74.00 -60.00 140.68   68
 28  \w   -117.00 -85.00   0.50    0.48    --  -70.00 -58.00 102.42   64
 29  \w   -126.00 -92.00   0.50    0.48    --  -79.50 -57.00  38.80   68
 30  \w   -117.00 -83.00   0.50    0.48    --  -70.00 -56.00  30.04   68
 31  \w   -120.00 -86.00   0.50    0.48    --  -74.00 -59.00 -80.03   68
 32  \w   -121.00 -86.00   0.50    0.48    --  -74.00 -58.00-104.92   70
 33  \w   -124.00 -92.00   0.50    0.48    --  -79.50 -63.00-149.61   64
 34  \w   -127.00 -92.00   0.50    0.48    --  -79.50 -54.00-172.61   70
 35  \w   -121.00 -86.00   0.50    0.48    --  -74.00 -55.00-136.16   70
 36  \w   -110.00 -75.00   0.50    0.48    --  -62.00 -52.00 -63.32   70
 37  \w   -107.00 -72.00   0.50    0.48    --  -58.00 -48.00-175.24   70
 38  \w   -128.00 -93.00   0.50    0.48    --  -79.50 -50.00 -51.07   70
 39  \w   -120.00 -83.00   0.50    0.48    --  -70.00 -45.00 -37.77   74
 40  \w   -120.00 -83.00   0.50    0.48    --  -70.00 -46.00 -15.40   74
 41  \w   -124.00 -86.00   0.50    0.48    --  -74.00 -43.00  -0.33   76
 42  \w   -130.00 -92.00   0.50    0.48    --  -79.50 -42.00 -10.93   76
 43  \w   -110.00 -75.00   0.50    0.48    --  -62.00 -52.00  52.21   70
 44  \w   -124.00 -87.00   0.50    0.48    --  -74.00 -44.00 103.84   74
 45  \w   -129.00 -82.00   0.50    0.48    --  -76.38 -26.00 124.00   94
 46  \w   -122.00 -75.00   0.50    0.48    --  -69.77 -26.00 124.00   94
 47  \w   -113.00 -65.00   0.50    0.48    --  -60.28 -26.00 124.00   96
 48  \w   -122.00 -87.00   0.50    0.48    --  -74.00 -52.00 152.14   70
 49  \w   -131.00 -91.00   0.50    0.48    --  -79.50 -37.00  63.93   80
 50  \w   -126.00 -93.00   0.50    0.48    --  -79.50-120.00 -68.51   66
 51  \w   -126.00 -92.00   0.50    0.48    --  -79.50-123.00-153.66   68
 52  \w   -126.00 -93.00   0.50    0.48    --  -79.50-121.00  -8.76   66
 53  \w   -126.00 -93.00   0.50    0.48    --  -79.50-121.00  26.74   66
 54  \w   -126.00 -92.00   0.50    0.48    --  -79.50-123.00  56.32   68
 55  \w   -126.00 -92.00   0.50    0.48    --  -79.50-123.00  79.65   68
 56  \w    -92.00 -31.00   0.50    0.48    --  -76.38 112.00   0.00  122
 57  \w    -97.00 -33.00   0.50    0.48    --  -79.50 117.00 128.07  128
 58  \w    -97.00 -33.00   0.50    0.48    --  -79.50 115.00 -25.24  128
 59  \w    -97.00 -32.00   0.50    0.48    --  -78.00 114.00 -74.68  130
 60  \w    -97.00 -22.00   0.50    0.48    --  -69.77 126.00-120.00  150
 61  \w    -97.00 -33.00   0.50    0.48    --  -79.50 117.00-153.48  128
 62  \w    -92.00 -31.00   0.50    0.48    --  -76.38 112.00-120.00  122
 63  \w    -92.00 -31.00   0.50    0.48    --  -76.38 112.00  60.00  122
 64  \w     16.00  43.00   0.50    0.48    --    6.00  65.00 -58.33   54
 65  \w     34.00  60.00   0.50    0.48    --   22.00  58.00-130.47   52
 66  \w     30.00  56.00   0.50    0.48    --   18.00  60.00-170.55   52
 67  \w     34.00  60.00   0.50    0.48    --   22.00  59.00 -23.32   52
 68  \w     17.00  43.00   0.50    0.48    --    6.00  64.00 150.61   52
 69  \w     17.00  43.00   0.50    0.48    --    6.00  64.00  83.67   52
 70  \w     52.00  87.00   0.50    0.48    --   38.00  51.00  -3.01   70
 71  \w     64.00 111.00   0.50    0.48    --   58.64  26.00 -72.00   94
 72  \w     90.00 137.00   0.50    0.48    --   84.40  26.00 -72.00   94
 73  \w     77.00 124.00   0.50    0.48    --   71.40  26.00 -72.00   94
 74  \w     82.00 129.00   0.50    0.48    --   76.43  26.00 -72.00   94
 75  \w     48.00 135.00   0.50    0.48    --   84.40  15.00-120.00  174
;
_diffrn_measurement_device 'four-circle diffractometer'
_diffrn_measurement_device_type 'Rigaku XtaLAB Synergy-R'
_diffrn_measurement_method '\w scans'
_diffrn_orient_matrix_type
;
 CrysAlisPro convention (1999,Acta A55,543-557)
;
_diffrn_orient_matrix_UB_11 -0.0276581000
_diffrn_orient_matrix_UB_12 0.0820561000
_diffrn_orient_matrix_UB_13 0.0187386000
_diffrn_orient_matrix_UB_21 -0.1390902000
_diffrn_orient_matrix_UB_22 -0.0206572000
_diffrn_orient_matrix_UB_23 0.0092431000
_diffrn_orient_matrix_UB_31 0.0204469000
_diffrn_orient_matrix_UB_32 -0.0368975000
_diffrn_orient_matrix_UB_33 0.0599944000
_diffrn_radiation_monochromator 'multi-layer mirror'
_diffrn_radiation_probe x-ray
_diffrn_radiation_type CuK\a
_diffrn_radiation_wavelength 1.54184
_diffrn_radiation_xray_symbol K-L~2,3~
_diffrn_reflns_av_R_equivalents 0.1057
_diffrn_reflns_av_unetI/netI 0.0248
_diffrn_reflns_Laue_measured_fraction_full 0.994
_diffrn_reflns_Laue_measured_fraction_max 0.961
_diffrn_reflns_limit_h_max 13
_diffrn_reflns_limit_h_min -13
_diffrn_reflns_limit_k_max 21
_diffrn_reflns_limit_k_min -21
_diffrn_reflns_limit_l_max 30
_diffrn_reflns_limit_l_min -30
_diffrn_reflns_number 36914
_diffrn_reflns_point_group_measured_fraction_full 0.994
_diffrn_reflns_point_group_measured_fraction_max 0.961
_diffrn_reflns_theta_full 67.684
_diffrn_reflns_theta_max 75.017
_diffrn_reflns_theta_min 2.648
_diffrn_source 'rotating-anode X-ray tube'
_diffrn_source_type 'PhotonJet-R X-ray Source'
_exptl_absorpt_coefficient_mu 1.455
_exptl_absorpt_correction_T_max 1.00000
_exptl_absorpt_correction_T_min 0.56116
_exptl_absorpt_correction_type multi-scan
_exptl_absorpt_process_details
;
 CrysAlisPro 1.171.41.112a (Rigaku Oxford Diffraction, 2021) Empirical 
 absorption correction using spherical harmonics, implemented in SCALE3 
 ABSPACK scaling algorithm.
;
_exptl_crystal_colour yellow
_exptl_crystal_density_diffrn 1.200
_exptl_crystal_description plate
_exptl_crystal_F_000 1712
_exptl_crystal_preparation
;
 For data collection the crystal was immersed in a film of perfluoropolyether 
 oil, mounted on a polyimide loop and transferred to stream of cold nitrogen 
 (Oxford Cryostream 800).
;
_exptl_crystal_size_max 0.627
_exptl_crystal_size_mid 0.091
_exptl_crystal_size_min 0.038
_refine_diff_density_max 0.787
_refine_diff_density_min -1.161
_refine_diff_density_rms 0.066
_refine_ls_extinction_method none
_refine_ls_goodness_of_fit_ref 1.066
_refine_ls_hydrogen_treatment constr
_refine_ls_matrix_type full
_refine_ls_number_parameters 1272
_refine_ls_number_reflns 36914
_refine_ls_number_restraints 2040
_refine_ls_restrained_S_all 1.064
_refine_ls_R_factor_all 0.0703
_refine_ls_R_factor_gt 0.0577
_refine_ls_shift/su_max 0.001
_refine_ls_shift/su_mean 0.000
_refine_ls_structure_factor_coef Fsqd
_refine_ls_weighting_details
;
 w=1/[\s^2^(Fo^2^)+(0.1023P)^2^+1.6576P] where P=(Fo^2^+2Fc^2^)/3
;
_refine_ls_weighting_scheme calc
_refine_ls_wR_factor_gt 0.1530
_refine_ls_wR_factor_ref 0.1619
_reflns_Friedel_coverage 0.000
_reflns_number_gt 30359
_reflns_number_total 36914
_reflns_threshold_expression 'I > 2\s(I)'
_twin_dimensionality triperiodic
_twin_formation_mechanism gt
_twin_morphology polysynthetic
_twin_special_details
;
 Component 2 rotated by -179.9122\% 
 around [0.99 0.03 0.15] (reciprocal) or [1.00 -0.00 0.00] (direct)
;
_cod_data_source_file d5sc00154d2.cif
_cod_data_source_block Li2(1-Se)
_cod_depositor_comments 'Adding full bibliography for 1574010--1574019.cif.'
_cod_database_code 1574013
_shelx_shelxl_version_number 2018/3
_shelx_space_group_comment
;
 The symmetry employed for this shelxl refinement is uniquely defined by the 
 following loop, which should always be used as a source of symmetry 
 information in preference to the above space-group names. They are only 
 intended as comments.
;

loop_
_space_group_symop_operation_xyz
'x, y, z'
'-x, -y, -z'

loop_
_atom_site_label
_atom_site_type_symbol
_atom_site_fract_x
_atom_site_fract_y
_atom_site_fract_z
_atom_site_U_iso_or_equiv
_atom_site_adp_type
_atom_site_occupancy
_atom_site_site_symmetry_order
_atom_site_calc_flag
_atom_site_refinement_flags_posn
_atom_site_refinement_flags_adp
_atom_site_refinement_flags_occupancy
_atom_site_disorder_assembly
_atom_site_disorder_group
Se01 Se 0.87132(3) 0.68973(2) 0.43009(2) 0.02541(9) Uani 1 1 d . . . . .
C1 C 0.5096(3) 0.7428(2) 0.45190(15) 0.0340(7) Uani 1 1 d . . . . .
H1A H 0.488109 0.757855 0.413565 0.051 Uiso 1 1 calc R U . . .
H1B H 0.433436 0.731361 0.475606 0.051 Uiso 1 1 calc R U . . .
H1C H 0.563339 0.694992 0.454791 0.051 Uiso 1 1 calc R U . . .
Se02 Se 0.62637(3) 0.68443(2) 0.92989(2) 0.02687(10) Uani 1 1 d . . . . .
C2 C 0.7590(3) 0.89026(19) 0.46919(13) 0.0252(6) Uani 1 1 d . . . . .
C3 C 0.9987(3) 0.7014(2) 0.93767(14) 0.0326(7) Uani 1 1 d . . . . .
H3A H 1.008063 0.714005 0.897389 0.049 Uiso 1 1 calc R U . . .
H3B H 0.944465 0.655017 0.948109 0.049 Uiso 1 1 calc R U . . .
H3C H 1.080508 0.688995 0.952263 0.049 Uiso 1 1 calc R U . . .
O007 O 1.0432(2) 0.77144(16) 0.55591(10) 0.0372(5) Uani 1 1 d . . . . .
N008 N 0.8205(2) 0.76895(15) 0.29550(10) 0.0211(5) Uani 1 1 d . . . . .
N00A N 0.6833(2) 0.77616(15) 0.79624(10) 0.0220(5) Uani 1 1 d . . . . .
C00F C 0.7539(3) 0.80848(17) 0.34017(12) 0.0220(6) Uani 1 1 d . . . . .
C00G C 0.8195(3) 0.82607(18) 0.24206(12) 0.0235(6) Uani 1 1 d . . . . .
C00H C 0.7640(3) 0.80012(17) 0.83898(12) 0.0218(6) Uani 1 1 d . . . . .
C00I C 0.6973(3) 0.83832(19) 0.74563(12) 0.0249(6) Uani 1 1 d . . . . .
C00J C 0.6971(3) 0.56298(19) 0.28656(13) 0.0282(6) Uani 1 1 d . . . . .
H00J H 0.620419 0.535430 0.289452 0.034 Uiso 1 1 calc R U . . .
C00K C 1.1219(3) 0.6776(2) 0.21846(14) 0.0329(7) Uani 1 1 d . . . . .
H00A H 1.074019 0.707750 0.189540 0.049 Uiso 1 1 calc R U . . .
H00B H 1.133086 0.622084 0.211502 0.049 Uiso 1 1 calc R U . . .
H00C H 1.203432 0.702226 0.218389 0.049 Uiso 1 1 calc R U . . .
C00L C 0.6974(3) 0.83106(18) 0.44630(12) 0.0244(6) Uani 1 1 d . . . . .
C00M C 0.9421(3) 0.7724(2) 0.96114(13) 0.0280(6) Uani 1 1 d . . . . .
C00N C 0.6966(3) 0.64276(18) 0.29558(12) 0.0235(6) Uani 1 1 d . . . . .
C00O C 0.7009(3) 0.92811(19) 0.51127(13) 0.0275(6) Uani 1 1 d . . . . .
H00O H 0.744645 0.968173 0.525308 0.033 Uiso 1 1 calc R U . . .
C00P C 0.5811(3) 0.9087(2) 0.53309(13) 0.0294(7) Uani 1 1 d . . . . .
C00Q C 0.5769(3) 0.8106(2) 0.46990(13) 0.0270(6) Uani 1 1 d . . . . .
C00R C 0.5212(3) 0.8490(2) 0.51193(13) 0.0302(7) Uani 1 1 d . . . . .
H00R H 0.439842 0.833839 0.526497 0.036 Uiso 1 1 calc R U . . .
C00S C 0.8265(3) 0.80516(19) 0.94333(12) 0.0258(6) Uani 1 1 d . . . . .
C00T C 0.9359(3) 0.8779(2) 0.23419(13) 0.0296(7) Uani 1 1 d . . . . .
H00D H 1.008538 0.845091 0.225431 0.044 Uiso 1 1 calc R U . . .
H00E H 0.947705 0.899830 0.268207 0.044 Uiso 1 1 calc R U . . .
H00F H 0.926030 0.921913 0.203887 0.044 Uiso 1 1 calc R U . . .
C00U C 0.8111(3) 0.68471(17) 0.29101(12) 0.0215(6) Uani 1 1 d . . . . .
C00V C 0.9221(3) 0.64260(18) 0.27828(12) 0.0234(6) Uani 1 1 d . . . . .
C00W C 0.6686(3) 0.69372(18) 0.78723(12) 0.0238(6) Uani 1 1 d . . . . .
C00X C 0.8916(3) 0.9117(2) 0.45009(13) 0.0284(7) Uani 1 1 d . . . . .
H00G H 0.897231 0.928593 0.410089 0.043 Uiso 1 1 calc R U . . .
H00H H 0.945751 0.864912 0.459255 0.043 Uiso 1 1 calc R U . . .
H00I H 0.917976 0.955627 0.468517 0.043 Uiso 1 1 calc R U . . .
C00Y C 0.8120(3) 0.7854(2) 0.19075(12) 0.0276(6) Uani 1 1 d . . . . .
H00K H 0.803623 0.826268 0.158382 0.041 Uiso 1 1 calc R U . . .
H00L H 0.739797 0.750144 0.195488 0.041 Uiso 1 1 calc R U . . .
H00M H 0.887961 0.753677 0.185506 0.041 Uiso 1 1 calc R U . . .
C00Z C 0.5983(3) 0.9042(2) 0.74864(14) 0.0322(7) Uani 1 1 d . . . . .
H00N H 0.620770 0.950820 0.721229 0.048 Uiso 1 1 calc R U . . .
H00P H 0.593213 0.919797 0.785581 0.048 Uiso 1 1 calc R U . . .
H00Q H 0.517497 0.884119 0.741034 0.048 Uiso 1 1 calc R U . . .
C010 C 0.5176(3) 0.9507(2) 0.57769(14) 0.0341(7) Uani 1 1 d . . . . .
H01A H 0.562105 1.000068 0.579990 0.051 Uiso 1 1 calc R U . . .
H01B H 0.518065 0.915429 0.613155 0.051 Uiso 1 1 calc R U . . .
H01C H 0.431577 0.963971 0.568848 0.051 Uiso 1 1 calc R U . . .
C011 C 1.0029(3) 0.8033(2) 1.00156(13) 0.0303(7) Uani 1 1 d . . . . .
H011 H 1.080271 0.780105 1.012365 0.036 Uiso 1 1 calc R U . . .
C012 C 0.6491(3) 0.9033(2) 0.95784(14) 0.0333(7) Uani 1 1 d . . . . .
H01D H 0.647636 0.923080 0.918311 0.050 Uiso 1 1 calc R U . . .
H01E H 0.631557 0.947737 0.978818 0.050 Uiso 1 1 calc R U . . .
H01F H 0.585804 0.862005 0.968329 0.050 Uiso 1 1 calc R U . . .
C013 C 0.5711(3) 0.68035(19) 0.30920(13) 0.0273(6) Uani 1 1 d . . . . .
H013 H 0.586163 0.731824 0.323121 0.033 Uiso 1 1 calc R U . . .
C014 C 0.7678(3) 0.63928(19) 0.78294(13) 0.0271(6) Uani 1 1 d . . . . .
C015 C 0.7761(3) 0.8679(2) 0.97028(13) 0.0288(7) Uani 1 1 d . . . . .
C016 C 0.8401(3) 0.8978(2) 1.01042(13) 0.0312(7) Uani 1 1 d . . . . .
H016 H 0.804037 0.940813 1.027168 0.037 Uiso 1 1 calc R U . . .
C017 C 0.9900(3) 0.8543(2) 0.81875(14) 0.0323(7) Uani 1 1 d . . . . .
H01G H 1.016940 0.803909 0.806075 0.048 Uiso 1 1 calc R U . . .
H01H H 1.003942 0.851208 0.858017 0.048 Uiso 1 1 calc R U . . .
H01I H 1.037723 0.898663 0.797662 0.048 Uiso 1 1 calc R U . . .
C019 C 0.8499(3) 0.86850(19) 0.81006(13) 0.0261(6) Uani 1 1 d . . . . .
C01A C 1.0515(3) 0.67849(19) 0.27489(13) 0.0267(6) Uani 1 1 d . . . . .
H01J H 1.041860 0.735565 0.281121 0.032 Uiso 1 1 calc R U . . .
C01B C 1.1293(3) 0.6344(2) 0.32018(14) 0.0331(7) Uani 1 1 d . . . . .
H01K H 1.146492 0.579539 0.313053 0.050 Uiso 1 1 calc R U . . .
H01L H 1.083217 0.633088 0.356041 0.050 Uiso 1 1 calc R U . . .
H01M H 1.207893 0.662489 0.320430 0.050 Uiso 1 1 calc R U . . .
C01C C 0.8285(3) 0.87053(19) 0.74882(13) 0.0266(6) Uani 1 1 d . . . . .
H01N H 0.891307 0.836699 0.731659 0.032 Uiso 1 1 calc R U . . .
H01O H 0.835061 0.926048 0.729142 0.032 Uiso 1 1 calc R U . . .
C01D C 0.7028(3) 0.8771(2) 0.25061(13) 0.0278(6) Uani 1 1 d . . . . .
H01P H 0.629386 0.851558 0.238633 0.033 Uiso 1 1 calc R U . . .
H01Q H 0.712442 0.930946 0.228602 0.033 Uiso 1 1 calc R U . . .
C01E C 0.7440(3) 0.5610(2) 0.77433(14) 0.0338(7) Uani 1 1 d . . . . .
H01R H 0.811496 0.524191 0.772356 0.041 Uiso 1 1 calc R U . . .
C01F C 0.9167(3) 0.56303(19) 0.26984(13) 0.0285(7) Uani 1 1 d . . . . .
H01S H 0.991649 0.535602 0.261280 0.034 Uiso 1 1 calc R U . . .
C01G C 0.6887(3) 0.8058(2) 0.69138(13) 0.0310(7) Uani 1 1 d . . . . .
H01T H 0.708495 0.848451 0.660523 0.047 Uiso 1 1 calc R U . . .
H01U H 0.604096 0.786967 0.688980 0.047 Uiso 1 1 calc R U . . .
H01V H 0.747828 0.761237 0.689743 0.047 Uiso 1 1 calc R U . . .
C01H C 0.4949(3) 0.6264(2) 0.35423(15) 0.0352(8) Uani 1 1 d . . . . .
H01W H 0.420480 0.655510 0.365776 0.053 Uiso 1 1 calc R U . . .
H01X H 0.545322 0.610678 0.385933 0.053 Uiso 1 1 calc R U . . .
H01Y H 0.470097 0.578345 0.339843 0.053 Uiso 1 1 calc R U . . .
C01I C 0.6851(3) 0.88403(19) 0.31223(13) 0.0265(6) Uani 1 1 d . . . . .
C01J C 0.5463(3) 0.6677(2) 0.78063(13) 0.0281(7) Uani 1 1 d . . . . .
C01L C 0.9029(3) 0.6610(2) 0.78549(15) 0.0327(7) Uani 1 1 d . . . . .
H01Z H 0.904570 0.715226 0.797182 0.039 Uiso 1 1 calc R U . . .
C01M C 0.4298(3) 0.7195(2) 0.78442(14) 0.0328(7) Uani 1 1 d . . . . .
H010 H 0.456085 0.773822 0.790442 0.039 Uiso 1 1 calc R U . . .
C01N C 0.8202(3) 0.9501(2) 0.82892(14) 0.0343(7) Uani 1 1 d . . . . .
H012 H 0.870440 0.991584 0.805956 0.051 Uiso 1 1 calc R U . . .
H014 H 0.839558 0.947664 0.867551 0.051 Uiso 1 1 calc R U . . .
H015 H 0.731783 0.962892 0.825271 0.051 Uiso 1 1 calc R U . . .
C01P C 0.8056(3) 0.5229(2) 0.27354(14) 0.0313(7) Uani 1 1 d . . . . .
H017 H 0.803744 0.468721 0.267274 0.038 Uiso 1 1 calc R U . . .
C01Q C 0.7378(3) 0.9634(2) 0.32430(15) 0.0338(7) Uani 1 1 d . . . . .
H018 H 0.827206 0.965344 0.313896 0.051 Uiso 1 1 calc R U . . .
H019 H 0.724151 0.966694 0.363722 0.051 Uiso 1 1 calc R U . . .
H020 H 0.695686 1.008540 0.302936 0.051 Uiso 1 1 calc R U . . .
C01R C 0.9546(3) 0.8668(2) 1.02661(13) 0.0317(7) Uani 1 1 d . . . . .
C01S C 0.5284(3) 0.5890(2) 0.77162(14) 0.0345(7) Uani 1 1 d . . . . .
H021 H 0.446614 0.571806 0.767446 0.041 Uiso 1 1 calc R U . . .
C01U C 0.9691(3) 0.6025(2) 0.82785(15) 0.0372(8) Uani 1 1 d . . . . .
H022 H 0.975924 0.549839 0.815560 0.056 Uiso 1 1 calc R U . . .
H023 H 0.921385 0.597760 0.863520 0.056 Uiso 1 1 calc R U . . .
H024 H 1.052431 0.622292 0.831663 0.056 Uiso 1 1 calc R U . . .
C01V C 0.5445(3) 0.8878(2) 0.32892(15) 0.0340(7) Uani 1 1 d . . . . .
H025 H 0.507386 0.935501 0.308104 0.051 Uiso 1 1 calc R U . . .
H026 H 0.532615 0.890516 0.368489 0.051 Uiso 1 1 calc R U . . .
H027 H 0.504245 0.839745 0.320755 0.051 Uiso 1 1 calc R U . . .
C01W C 1.0230(3) 0.9009(2) 1.06942(15) 0.0393(8) Uani 1 1 d . . . . .
H028 H 1.091082 0.934607 1.051152 0.059 Uiso 1 1 calc R U . . .
H029 H 1.056977 0.857067 1.095096 0.059 Uiso 1 1 calc R U . . .
H02A H 0.965395 0.933325 1.089763 0.059 Uiso 1 1 calc R U . . .
C01Y C 0.6256(3) 0.5360(2) 0.76866(15) 0.0370(8) Uani 1 1 d . . . . .
H02B H 0.611498 0.482634 0.762766 0.044 Uiso 1 1 calc R U . . .
C01Z C 0.3587(3) 0.7300(3) 0.73139(16) 0.0446(9) Uani 1 1 d . . . . .
H02C H 0.413247 0.754592 0.700243 0.067 Uiso 1 1 calc R U . . .
H02D H 0.285589 0.764499 0.735842 0.067 Uiso 1 1 calc R U . . .
H02E H 0.332003 0.677484 0.724337 0.067 Uiso 1 1 calc R U . . .
B1 B 0.7636(3) 0.7847(2) 0.39964(14) 0.0236(7) Uani 1 1 d . . . . .
C021 C 0.9794(3) 0.8264(3) 0.58874(15) 0.0414(8) Uani 1 1 d . . . . .
H02F H 0.912607 0.798334 0.613372 0.050 Uiso 1 1 calc R U . . .
H02G H 0.941550 0.871295 0.564490 0.050 Uiso 1 1 calc R U . . .
C022 C 0.3421(3) 0.6859(2) 0.83360(16) 0.0388(8) Uani 1 1 d . . . . .
H02H H 0.272301 0.723272 0.837305 0.058 Uiso 1 1 calc R U . . .
H02I H 0.387442 0.678897 0.867311 0.058 Uiso 1 1 calc R U . . .
H02J H 0.310540 0.634045 0.827667 0.058 Uiso 1 1 calc R U . . .
C023 C 0.9749(3) 0.6658(2) 0.72939(17) 0.0420(9) Uani 1 1 d . . . . .
H02K H 0.980583 0.612348 0.718267 0.063 Uiso 1 1 calc R U . . .
H02L H 1.058746 0.685669 0.732025 0.063 Uiso 1 1 calc R U . . .
H02M H 0.931523 0.702357 0.701928 0.063 Uiso 1 1 calc R U . . .
C026 C 0.4946(3) 0.6994(2) 0.25809(15) 0.0355(8) Uani 1 1 d . . . . .
H02N H 0.542622 0.734252 0.229114 0.053 Uiso 1 1 calc R U . . .
H02O H 0.416925 0.726578 0.267912 0.053 Uiso 1 1 calc R U . . .
H02P H 0.475623 0.649432 0.244662 0.053 Uiso 1 1 calc R U . . .
C029 C 1.0753(4) 0.8576(3) 0.62244(17) 0.0451(9) Uani 1 1 d . . . . .
H02Q H 1.060177 0.914953 0.625375 0.054 Uiso 1 1 calc R U . . .
H02R H 1.074900 0.826596 0.659956 0.054 Uiso 1 1 calc R U . . .
C02E C 1.1722(3) 0.7697(2) 0.56696(18) 0.0433(9) Uani 1 1 d . . . . .
H02S H 1.225008 0.767914 0.532645 0.052 Uiso 1 1 calc R U . . .
H02T H 1.191465 0.722144 0.593924 0.052 Uiso 1 1 calc R U . . .
C02K C 1.1945(4) 0.8459(3) 0.59024(18) 0.0507(10) Uani 1 1 d . . . . .
H02U H 1.265309 0.839363 0.614303 0.061 Uiso 1 1 calc R U . . .
H02V H 1.210913 0.891489 0.560444 0.061 Uiso 1 1 calc R U . . .
Li2W Li 0.9520(6) 0.6841(4) 0.5268(2) 0.0341(12) Uani 1 1 d . . . . .
Li2X Li 0.5629(5) 0.7980(3) 0.8619(2) 0.0308(12) Uani 1 1 d . . . . .
Li2Y Li 0.9503(5) 0.7862(4) 0.3516(2) 0.0309(12) Uani 1 1 d . . . . .
B2 B 0.7517(3) 0.7699(2) 0.89814(14) 0.0245(7) Uani 1 1 d . . . . .
Li30 Li 0.5428(5) 0.6757(4) 1.0287(2) 0.0368(13) Uani 1 1 d . . . . .
O1_1 O 1.1159(19) 0.8302(8) 0.3536(8) 0.0334(16) Uani 0.64(2) 1 d D U P A 1
C1_1 C 1.1806(11) 0.9012(7) 0.3263(3) 0.0415(18) Uani 0.64(2) 1 d D U P A 1
H1A_1 H 1.128389 0.933530 0.299381 0.050 Uiso 0.64(2) 1 calc R U P A 1
H1B_1 H 1.259802 0.886897 0.307094 0.050 Uiso 0.64(2) 1 calc R U P A 1
C2_1 C 1.2037(12) 0.9456(8) 0.3745(6) 0.0389(19) Uani 0.64(2) 1 d D U P A 1
H2A_1 H 1.277107 0.980657 0.365835 0.047 Uiso 0.64(2) 1 calc R U P A 1
H2B_1 H 1.130383 0.978631 0.383614 0.047 Uiso 0.64(2) 1 calc R U P A 1
C3_1 C 1.227(4) 0.8786(11) 0.4216(8) 0.0333(15) Uani 0.64(2) 1 d D U P A 1
H3A_1 H 1.315787 0.874522 0.429129 0.040 Uiso 0.64(2) 1 calc R U P A 1
H3B_1 H 1.177531 0.887659 0.455686 0.040 Uiso 0.64(2) 1 calc R U P A 1
C4_1 C 1.1842(12) 0.8034(7) 0.4013(5) 0.0330(18) Uani 0.64(2) 1 d D U P A 1
H4A_1 H 1.256789 0.770225 0.391477 0.040 Uiso 0.64(2) 1 calc R U P A 1
H4B_1 H 1.130580 0.771029 0.430192 0.040 Uiso 0.64(2) 1 calc R U P A 1
O1_2 O 1.111(3) 0.8388(14) 0.3501(15) 0.032(2) Uani 0.36(2) 1 d D U P A 2
C1_2 C 1.1397(18) 0.9218(9) 0.3321(6) 0.036(2) Uani 0.36(2) 1 d D U P A 2
H1A_2 H 1.062456 0.954667 0.331500 0.043 Uiso 0.36(2) 1 calc R U P A 2
H1B_2 H 1.180278 0.928646 0.294405 0.043 Uiso 0.36(2) 1 calc R U P A 2
C2_2 C 1.226(2) 0.9481(15) 0.3719(11) 0.038(3) Uani 0.36(2) 1 d D U P A 2
H2A_2 H 1.194695 0.997711 0.385319 0.045 Uiso 0.36(2) 1 calc R U P A 2
H2B_2 H 1.310757 0.957429 0.354326 0.045 Uiso 0.36(2) 1 calc R U P A 2
C3_2 C 1.225(7) 0.8777(19) 0.4188(15) 0.035(3) Uani 0.36(2) 1 d D U P A 2
H3A_2 H 1.306348 0.871120 0.435531 0.042 Uiso 0.36(2) 1 calc R U P A 2
H3B_2 H 1.158968 0.884392 0.447747 0.042 Uiso 0.36(2) 1 calc R U P A 2
C4_2 C 1.198(2) 0.8070(14) 0.3893(9) 0.033(3) Uani 0.36(2) 1 d D U P A 2
H4A_2 H 1.275316 0.788207 0.370511 0.039 Uiso 0.36(2) 1 calc R U P A 2
H4B_2 H 1.162502 0.761793 0.415501 0.039 Uiso 0.36(2) 1 calc R U P A 2
O1_3 O 1.0682(18) 0.5912(14) 0.5379(7) 0.046(3) Uani 0.468(19) 1 d D U P B 1
C1_3 C 1.1307(12) 0.5522(9) 0.4958(5) 0.044(2) Uani 0.468(19) 1 d D U P B 1
H1A_3 H 1.123480 0.584898 0.459216 0.053 Uiso 0.468(19) 1 calc R U P B 1
H1B_3 H 1.093635 0.499141 0.495316 0.053 Uiso 0.468(19) 1 calc R U P B 1
C2_3 C 1.2653(15) 0.5427(12) 0.5093(7) 0.054(3) Uani 0.468(19) 1 d D U P B 1
H2A_3 H 1.316037 0.585766 0.487261 0.065 Uiso 0.468(19) 1 calc R U P B 1
H2B_3 H 1.298997 0.490257 0.501525 0.065 Uiso 0.468(19) 1 calc R U P B 1
C3_3 C 1.2662(14) 0.5482(10) 0.5701(7) 0.051(3) Uani 0.468(19) 1 d D U P B 1
H3A_3 H 1.312736 0.595686 0.576389 0.061 Uiso 0.468(19) 1 calc R U P B 1
H3B_3 H 1.303590 0.499468 0.590503 0.061 Uiso 0.468(19) 1 calc R U P B 1
C4_3 C 1.1293(16) 0.5559(17) 0.5873(7) 0.047(3) Uani 0.468(19) 1 d D U P B 1
H4A_3 H 1.094242 0.502608 0.601810 0.057 Uiso 0.468(19) 1 calc R U P B 1
H4B_3 H 1.117479 0.590724 0.616296 0.057 Uiso 0.468(19) 1 calc R U P B 1
O1_4 O 1.0822(15) 0.6005(11) 0.5340(6) 0.041(2) Uani 0.532(19) 1 d D U P B 2
C1_4 C 1.1671(11) 0.5840(8) 0.4890(4) 0.048(2) Uani 0.532(19) 1 d D U P B 2
H1A_4 H 1.206476 0.633852 0.469947 0.057 Uiso 0.532(19) 1 calc R U P B 2
H1B_4 H 1.123286 0.558713 0.462006 0.057 Uiso 0.532(19) 1 calc R U P B 2
C2_4 C 1.2645(14) 0.5263(9) 0.5164(6) 0.048(2) Uani 0.532(19) 1 d D U P B 2
H2A_4 H 1.252890 0.471358 0.508262 0.057 Uiso 0.532(19) 1 calc R U P B 2
H2B_4 H 1.349594 0.543884 0.502992 0.057 Uiso 0.532(19) 1 calc R U P B 2
C3_4 C 1.2440(12) 0.5287(8) 0.5782(5) 0.045(2) Uani 0.532(19) 1 d D U P B 2
H3A_4 H 1.263258 0.476097 0.599762 0.055 Uiso 0.532(19) 1 calc R U P B 2
H3B_4 H 1.296280 0.570064 0.589701 0.055 Uiso 0.532(19) 1 calc R U P B 2
C4_4 C 1.1069(14) 0.5496(14) 0.5857(6) 0.046(2) Uani 0.532(19) 1 d D U P B 2
H4A_4 H 1.055356 0.500864 0.591270 0.056 Uiso 0.532(19) 1 calc R U P B 2
H4B_4 H 1.090370 0.578923 0.617531 0.056 Uiso 0.532(19) 1 calc R U P B 2
O1_5 O 0.814(4) 0.648(3) 0.5788(18) 0.050(3) Uani 0.101(8) 1 d D U P B 1
C1_5 C 0.683(4) 0.669(3) 0.5778(19) 0.059(3) Uani 0.101(8) 1 d D U P B 1
H1A_5 H 0.651869 0.662715 0.541722 0.071 Uiso 0.101(8) 1 calc R U P B 1
H1B_5 H 0.670016 0.725369 0.583740 0.071 Uiso 0.101(8) 1 calc R U P B 1
C2_5 C 0.615(3) 0.613(3) 0.624(2) 0.066(3) Uani 0.101(8) 1 d D U P B 1
H2A_5 H 0.551433 0.642654 0.644072 0.080 Uiso 0.101(8) 1 calc R U P B 1
H2B_5 H 0.573323 0.569785 0.608863 0.080 Uiso 0.101(8) 1 calc R U P B 1
C3_5 C 0.714(4) 0.579(3) 0.6606(15) 0.069(4) Uani 0.101(8) 1 d D U P B 1
H3A_5 H 0.694458 0.523623 0.677692 0.083 Uiso 0.101(8) 1 calc R U P B 1
H3B_5 H 0.723330 0.612343 0.690055 0.083 Uiso 0.101(8) 1 calc R U P B 1
C4_5 C 0.830(4) 0.582(4) 0.622(2) 0.059(3) Uani 0.101(8) 1 d D U P B 1
H4A_5 H 0.904336 0.589539 0.642037 0.071 Uiso 0.101(8) 1 calc R U P B 1
H4B_5 H 0.840143 0.530972 0.606454 0.071 Uiso 0.101(8) 1 calc R U P B 1
O1_6 O 0.8200(4) 0.6605(2) 0.58718(16) 0.0359(9) Uani 0.899(8) 1 d D U P B 2
C1_6 C 0.7042(4) 0.7004(3) 0.57155(19) 0.0383(10) Uani 0.899(8) 1 d D U P B 2
H1A_6 H 0.693116 0.701008 0.531819 0.046 Uiso 0.899(8) 1 calc R U P B 2
H1B_6 H 0.702020 0.756228 0.579539 0.046 Uiso 0.899(8) 1 calc R U P B 2
C2_6 C 0.6048(6) 0.6506(4) 0.6067(3) 0.0815(18) Uani 0.899(8) 1 d D U P B 2
H2A_6 H 0.586521 0.670811 0.642224 0.098 Uiso 0.899(8) 1 calc R U P B 2
H2B_6 H 0.527096 0.651339 0.587260 0.098 Uiso 0.899(8) 1 calc R U P B 2
C3_6 C 0.6602(7) 0.5684(4) 0.6156(3) 0.0795(17) Uani 0.899(8) 1 d D U P B 2
H3A_6 H 0.627775 0.538113 0.651106 0.095 Uiso 0.899(8) 1 calc R U P B 2
H3B_6 H 0.641964 0.538415 0.585381 0.095 Uiso 0.899(8) 1 calc R U P B 2
C4_6 C 0.7920(6) 0.5817(4) 0.6159(3) 0.0601(15) Uani 0.899(8) 1 d D U P B 2
H4A_6 H 0.816566 0.577036 0.654404 0.072 Uiso 0.899(8) 1 calc R U P B 2
H4B_6 H 0.839055 0.540936 0.597671 0.072 Uiso 0.899(8) 1 calc R U P B 2
O1_7 O 0.4110(3) 0.5952(2) 1.03975(11) 0.0418(8) Uani 0.927(6) 1 d D U P C 1
C1_7 C 0.3452(4) 0.5671(4) 0.9968(2) 0.0543(12) Uani 0.927(6) 1 d D U P C 1
H1A_7 H 0.393993 0.524501 0.981131 0.065 Uiso 0.927(6) 1 calc R U P C 1
H1B_7 H 0.330874 0.611655 0.966724 0.065 Uiso 0.927(6) 1 calc R U P C 1
C2_7 C 0.2221(5) 0.5344(4) 1.0237(2) 0.0484(13) Uani 0.927(6) 1 d D U P C 1
H2A_7 H 0.152121 0.554407 1.001040 0.058 Uiso 0.927(6) 1 calc R U P C 1
H2B_7 H 0.222623 0.475107 1.029238 0.058 Uiso 0.927(6) 1 calc R U P C 1
C3_7 C 0.2123(4) 0.5660(3) 1.0784(2) 0.0524(12) Uani 0.927(6) 1 d D U P C 1
H3A_7 H 0.161541 0.530655 1.106760 0.063 Uiso 0.927(6) 1 calc R U P C 1
H3B_7 H 0.177236 0.621079 1.074756 0.063 Uiso 0.927(6) 1 calc R U P C 1
C4_7 C 0.3486(4) 0.5642(3) 1.09146(18) 0.0464(11) Uani 0.927(6) 1 d D U P C 1
H4A_7 H 0.362702 0.598280 1.119889 0.056 Uiso 0.927(6) 1 calc R U P C 1
H4B_7 H 0.376919 0.508812 1.104470 0.056 Uiso 0.927(6) 1 calc R U P C 1
O1_8 O 0.379(4) 0.639(3) 1.0402(14) 0.049(3) Uani 0.073(6) 1 d D U P C 2
C1_8 C 0.323(5) 0.609(4) 0.9961(14) 0.049(3) Uani 0.073(6) 1 d D U P C 2
H1A_8 H 0.387273 0.594605 0.968625 0.058 Uiso 0.073(6) 1 calc R U P C 2
H1B_8 H 0.267067 0.650489 0.977274 0.058 Uiso 0.073(6) 1 calc R U P C 2
C2_8 C 0.250(9) 0.537(5) 1.022(2) 0.051(3) Uani 0.073(6) 1 d D U P C 2
H2A_8 H 0.286939 0.487691 1.009241 0.061 Uiso 0.073(6) 1 calc R U P C 2
H2B_8 H 0.162550 0.541846 1.010807 0.061 Uiso 0.073(6) 1 calc R U P C 2
C3_8 C 0.254(6) 0.532(3) 1.0836(19) 0.049(3) Uani 0.073(6) 1 d D U P C 2
H3A_8 H 0.169643 0.524573 1.102050 0.059 Uiso 0.073(6) 1 calc R U P C 2
H3B_8 H 0.308349 0.487201 1.098751 0.059 Uiso 0.073(6) 1 calc R U P C 2
C4_8 C 0.307(5) 0.612(3) 1.0907(15) 0.049(3) Uani 0.073(6) 1 d D U P C 2
H4A_8 H 0.238803 0.650701 1.096883 0.059 Uiso 0.073(6) 1 calc R U P C 2
H4B_8 H 0.359577 0.605823 1.122501 0.059 Uiso 0.073(6) 1 calc R U P C 2
O1_9 O 0.6621(12) 0.6317(8) 1.0821(6) 0.0326(19) Uani 0.65(3) 1 d D U P C 1
C1_9 C 0.7906(14) 0.6547(9) 1.0691(10) 0.039(2) Uani 0.65(3) 1 d D U P C 1
H1A_9 H 0.801407 0.711965 1.072140 0.047 Uiso 0.65(3) 1 calc R U P C 1
H1B_9 H 0.817678 0.645859 1.031209 0.047 Uiso 0.65(3) 1 calc R U P C 1
C2_9 C 0.8653(9) 0.6016(6) 1.1112(6) 0.0442(19) Uani 0.65(3) 1 d D U P C 1
H2A_9 H 0.949262 0.589573 1.095424 0.053 Uiso 0.65(3) 1 calc R U P C 1
H2B_9 H 0.873197 0.626730 1.144731 0.053 Uiso 0.65(3) 1 calc R U P C 1
C3_9 C 0.7872(13) 0.5278(8) 1.1233(10) 0.047(2) Uani 0.65(3) 1 d D U P C 1
H3A_9 H 0.803762 0.496641 1.159564 0.056 Uiso 0.65(3) 1 calc R U P C 1
H3B_9 H 0.801666 0.493149 1.094336 0.056 Uiso 0.65(3) 1 calc R U P C 1
C4_9 C 0.6569(10) 0.5628(8) 1.1235(5) 0.040(2) Uani 0.65(3) 1 d D U P C 1
H4A_9 H 0.597006 0.523617 1.114651 0.048 Uiso 0.65(3) 1 calc R U P C 1
H4B_9 H 0.631249 0.577952 1.159986 0.048 Uiso 0.65(3) 1 calc R U P C 1
O1_10 O 0.663(3) 0.6455(15) 1.0866(13) 0.036(3) Uani 0.35(3) 1 d D U P C 2
C1_10 C 0.658(2) 0.5821(14) 1.1321(9) 0.038(3) Uani 0.35(3) 1 d D U P C 2
H1A_10 H 0.583430 0.549253 1.131475 0.046 Uiso 0.35(3) 1 calc R U P C 2
H1B_10 H 0.654436 0.604147 1.167357 0.046 Uiso 0.35(3) 1 calc R U P C 2
C2_10 C 0.773(2) 0.5325(16) 1.1268(18) 0.044(3) Uani 0.35(3) 1 d D U P C 2
H2A_10 H 0.758085 0.487840 1.106148 0.053 Uiso 0.35(3) 1 calc R U P C 2
H2B_10 H 0.801170 0.510273 1.163508 0.053 Uiso 0.35(3) 1 calc R U P C 2
C3_10 C 0.8673(16) 0.5913(12) 1.0950(10) 0.048(3) Uani 0.35(3) 1 d D U P C 2
H3A_10 H 0.928395 0.606483 1.119887 0.057 Uiso 0.35(3) 1 calc R U P C 2
H3B_10 H 0.912559 0.567129 1.065009 0.057 Uiso 0.35(3) 1 calc R U P C 2
C4_10 C 0.792(3) 0.6638(17) 1.0715(18) 0.039(3) Uani 0.35(3) 1 d D U P C 2
H4A_10 H 0.816361 0.711748 1.086948 0.047 Uiso 0.35(3) 1 calc R U P C 2
H4B_10 H 0.806478 0.674488 1.030877 0.047 Uiso 0.35(3) 1 calc R U P C 2
O1_11 O 0.4714(15) 0.7724(11) 1.0640(11) 0.039(2) Uani 0.62(3) 1 d D U P C 1
C1_11 C 0.3457(10) 0.7844(8) 1.0866(5) 0.039(2) Uani 0.62(3) 1 d D U P C 1
H1A_11 H 0.311191 0.732863 1.105535 0.046 Uiso 0.62(3) 1 calc R U P C 1
H1B_11 H 0.291403 0.805870 1.056790 0.046 Uiso 0.62(3) 1 calc R U P C 1
C2_11 C 0.3517(9) 0.8430(8) 1.1270(6) 0.0425(19) Uani 0.62(3) 1 d D U P C 1
H2A_11 H 0.288646 0.886147 1.119952 0.051 Uiso 0.62(3) 1 calc R U P C 1
H2B_11 H 0.337125 0.815571 1.165372 0.051 Uiso 0.62(3) 1 calc R U P C 1
C3_11 C 0.4805(12) 0.8763(9) 1.1178(6) 0.045(2) Uani 0.62(3) 1 d D U P C 1
H3A_11 H 0.512088 0.888013 1.152635 0.054 Uiso 0.62(3) 1 calc R U P C 1
H3B_11 H 0.482876 0.925815 1.090487 0.054 Uiso 0.62(3) 1 calc R U P C 1
C4_11 C 0.5544(16) 0.8092(14) 1.0960(15) 0.0410(19) Uani 0.62(3) 1 d D U P C 1
H4A_11 H 0.628127 0.830632 1.072722 0.049 Uiso 0.62(3) 1 calc R U P C 1
H4B_11 H 0.582675 0.769825 1.126809 0.049 Uiso 0.62(3) 1 calc R U P C 1
O1_12 O 0.469(2) 0.7628(18) 1.0660(18) 0.037(3) Uani 0.38(3) 1 d D U P C 2
C1_12 C 0.3475(19) 0.7982(13) 1.0738(9) 0.043(3) Uani 0.38(3) 1 d D U P C 2
H1A_12 H 0.288586 0.756466 1.091416 0.051 Uiso 0.38(3) 1 calc R U P C 2
H1B_12 H 0.317149 0.821096 1.037501 0.051 Uiso 0.38(3) 1 calc R U P C 2
C2_12 C 0.3526(15) 0.8612(12) 1.1083(10) 0.046(3) Uani 0.38(3) 1 d D U P C 2
H2A_12 H 0.320610 0.841969 1.146595 0.055 Uiso 0.38(3) 1 calc R U P C 2
H2B_12 H 0.303539 0.908895 1.093449 0.055 Uiso 0.38(3) 1 calc R U P C 2
C3_12 C 0.4901(19) 0.8803(15) 1.1060(9) 0.041(3) Uani 0.38(3) 1 d D U P C 2
H3A_12 H 0.513456 0.895557 1.141306 0.049 Uiso 0.38(3) 1 calc R U P C 2
H3B_12 H 0.511939 0.924343 1.075780 0.049 Uiso 0.38(3) 1 calc R U P C 2
C4_12 C 0.554(3) 0.802(2) 1.095(2) 0.039(2) Uani 0.38(3) 1 d D U P C 2
H4A_12 H 0.633189 0.813216 1.073201 0.046 Uiso 0.38(3) 1 calc R U P C 2
H4B_12 H 0.571226 0.768626 1.130686 0.046 Uiso 0.38(3) 1 calc R U P C 2
O1_13 O 0.4075(2) 0.85592(14) 0.87446(9) 0.0324(5) Uani 1 1 d D . . . .
C1_13 C 0.3448(4) 0.9221(3) 0.84396(16) 0.0502(11) Uani 1 1 d D . . . .
H1A_13 H 0.297952 0.903518 0.815004 0.060 Uiso 1 1 calc R U . . .
H1B_13 H 0.405797 0.962398 0.826042 0.060 Uiso 1 1 calc R U . . .
C2_13 C 0.2563(3) 0.9586(2) 0.88448(14) 0.0361(8) Uani 1 1 d D . . . .
H2A_13 H 0.168613 0.950502 0.877081 0.043 Uiso 1 1 calc R U . . .
H2B_13 H 0.271036 1.016679 0.882448 0.043 Uiso 1 1 calc R U . . .
C3_13 C 0.2870(3) 0.9133(2) 0.94061(15) 0.0372(8) Uani 1 1 d D . . . .
H3A_13 H 0.351372 0.941131 0.957324 0.045 Uiso 1 1 calc R U . . .
H3B_13 H 0.211966 0.906315 0.966300 0.045 Uiso 1 1 calc R U . . .
C4_13 C 0.3349(3) 0.8337(2) 0.92584(15) 0.0385(8) Uani 1 1 d D . . . .
H4A_13 H 0.387249 0.805851 0.954607 0.046 Uiso 1 1 calc R U . . .
H4B_13 H 0.265434 0.798414 0.921039 0.046 Uiso 1 1 calc R U . . .

loop_
_atom_site_aniso_label
_atom_site_aniso_U_11
_atom_site_aniso_U_22
_atom_site_aniso_U_33
_atom_site_aniso_U_23
_atom_site_aniso_U_13
_atom_site_aniso_U_12
Se01 0.03001(17) 0.02273(17) 0.02349(17) -0.00416(13) -0.00081(12) 0.00223(12)
C1 0.0270(15) 0.0373(19) 0.0405(19) -0.0171(16) 0.0031(13) -0.0040(13)
Se02 0.02895(17) 0.02527(18) 0.02545(18) -0.00073(13) -0.00011(12) -0.00483(13)
C2 0.0258(14) 0.0249(16) 0.0261(15) -0.0078(13) -0.0012(11) 0.0003(12)
C3 0.0284(15) 0.0366(19) 0.0342(18) -0.0083(15) -0.0057(13) 0.0022(13)
O007 0.0310(12) 0.0418(15) 0.0400(14) -0.0112(11) -0.0015(10) 0.0015(10)
N008 0.0240(11) 0.0180(12) 0.0220(12) -0.0055(10) -0.0003(9) -0.0006(9)
N00A 0.0251(12) 0.0191(12) 0.0220(12) -0.0044(10) 0.0002(9) -0.0002(9)
C00F 0.0225(13) 0.0194(14) 0.0256(15) -0.0082(12) -0.0024(11) 0.0013(11)
C00G 0.0264(14) 0.0225(15) 0.0218(15) -0.0037(12) -0.0025(11) -0.0007(11)
C00H 0.0235(13) 0.0190(14) 0.0232(14) -0.0051(12) 0.0009(10) -0.0018(11)
C00I 0.0270(14) 0.0233(15) 0.0233(15) -0.0024(12) 0.0026(11) 0.0027(12)
C00J 0.0298(15) 0.0242(16) 0.0324(17) -0.0093(13) -0.0032(12) -0.0040(12)
C00K 0.0297(15) 0.0354(19) 0.0331(18) -0.0068(15) 0.0047(13) 0.0007(13)
C00L 0.0257(14) 0.0237(15) 0.0248(15) -0.0074(12) -0.0007(11) 0.0025(11)
C00M 0.0280(15) 0.0296(17) 0.0261(16) -0.0039(13) 0.0001(12) -0.0036(12)
C00N 0.0257(14) 0.0234(15) 0.0226(14) -0.0068(12) -0.0017(11) -0.0023(11)
C00O 0.0286(15) 0.0285(17) 0.0276(16) -0.0108(13) -0.0036(12) -0.0006(12)
C00P 0.0277(15) 0.0336(18) 0.0287(16) -0.0114(14) -0.0027(12) 0.0044(13)
C00Q 0.0233(14) 0.0315(17) 0.0279(16) -0.0099(13) -0.0009(11) 0.0001(12)
C00R 0.0232(14) 0.0395(19) 0.0297(16) -0.0126(15) 0.0018(12) 0.0002(13)
C00S 0.0266(14) 0.0269(16) 0.0237(15) -0.0040(13) 0.0014(11) -0.0052(12)
C00T 0.0339(16) 0.0269(17) 0.0276(16) -0.0009(13) -0.0043(12) -0.0070(13)
C00U 0.0275(14) 0.0170(14) 0.0207(14) -0.0051(11) -0.0019(11) -0.0006(11)
C00V 0.0272(14) 0.0218(15) 0.0227(14) -0.0084(12) -0.0008(11) 0.0007(11)
C00W 0.0265(14) 0.0226(15) 0.0227(14) -0.0049(12) 0.0009(11) -0.0039(11)
C00X 0.0287(15) 0.0276(16) 0.0304(16) -0.0098(13) 0.0000(12) -0.0051(12)
C00Y 0.0316(15) 0.0291(17) 0.0226(15) -0.0050(13) -0.0025(11) -0.0010(12)
C00Z 0.0319(16) 0.0288(17) 0.0330(17) 0.0014(14) 0.0027(13) 0.0081(13)
C010 0.0302(16) 0.041(2) 0.0341(18) -0.0174(15) -0.0005(13) 0.0036(14)
C011 0.0268(15) 0.0362(18) 0.0277(16) -0.0046(14) 0.0007(12) -0.0037(13)
C012 0.0366(17) 0.0326(18) 0.0319(18) -0.0102(15) -0.0019(13) 0.0033(14)
C013 0.0222(14) 0.0273(16) 0.0345(17) -0.0104(14) -0.0025(12) -0.0025(12)
C014 0.0295(15) 0.0225(16) 0.0298(16) -0.0080(13) 0.0034(12) -0.0019(12)
C015 0.0305(15) 0.0303(17) 0.0252(16) -0.0040(13) 0.0017(12) -0.0048(13)
C016 0.0345(16) 0.0327(18) 0.0279(16) -0.0120(14) 0.0045(13) -0.0037(13)
C017 0.0289(16) 0.0348(18) 0.0323(17) -0.0016(14) 0.0000(13) -0.0092(13)
C019 0.0293(15) 0.0226(15) 0.0256(15) -0.0028(12) 0.0028(11) -0.0045(12)
C01A 0.0248(14) 0.0260(16) 0.0302(16) -0.0088(13) 0.0015(12) 0.0011(12)
C01B 0.0256(15) 0.0381(19) 0.0367(18) -0.0092(15) -0.0033(13) 0.0036(13)
C01C 0.0295(15) 0.0242(15) 0.0248(15) -0.0025(12) 0.0047(11) -0.0032(12)
C01D 0.0311(15) 0.0263(16) 0.0263(16) -0.0042(13) -0.0063(12) 0.0046(12)
C01E 0.0386(17) 0.0259(17) 0.0375(18) -0.0102(14) 0.0047(14) 0.0012(13)
C01F 0.0327(16) 0.0250(16) 0.0292(16) -0.0098(13) -0.0012(12) 0.0042(12)
C01G 0.0339(16) 0.0353(18) 0.0239(16) -0.0053(14) 0.0003(12) 0.0000(13)
C01H 0.0354(17) 0.0314(18) 0.0405(19) -0.0136(15) 0.0068(14) -0.0087(14)
C01I 0.0277(15) 0.0235(16) 0.0295(16) -0.0075(13) -0.0043(12) 0.0045(12)
C01J 0.0294(15) 0.0303(17) 0.0255(16) -0.0076(13) -0.0005(12) -0.0049(13)
C01L 0.0276(15) 0.0261(17) 0.045(2) -0.0087(15) 0.0033(13) 0.0019(13)
C01M 0.0261(15) 0.0367(19) 0.0371(18) -0.0093(15) -0.0024(13) -0.0027(13)
C01N 0.0462(19) 0.0232(17) 0.0335(18) -0.0053(14) 0.0038(14) -0.0095(14)
C01P 0.0380(17) 0.0233(16) 0.0347(18) -0.0106(14) -0.0041(13) -0.0010(13)
C01Q 0.0453(19) 0.0217(16) 0.0361(18) -0.0084(14) -0.0066(14) 0.0039(14)
C01R 0.0311(16) 0.0396(19) 0.0257(16) -0.0092(14) 0.0012(12) -0.0099(14)
C01S 0.0348(17) 0.0362(19) 0.0349(18) -0.0129(15) 0.0000(13) -0.0115(14)
C01U 0.0352(17) 0.0343(19) 0.045(2) -0.0151(16) -0.0025(15) 0.0047(14)
C01V 0.0311(16) 0.0331(18) 0.0390(19) -0.0099(15) -0.0035(13) 0.0106(13)
C01W 0.0350(17) 0.054(2) 0.0328(18) -0.0180(17) 0.0008(14) -0.0102(16)
C01Y 0.0450(19) 0.0297(18) 0.0387(19) -0.0137(15) 0.0019(15) -0.0088(15)
C01Z 0.0341(18) 0.057(3) 0.045(2) -0.0105(19) -0.0095(15) -0.0009(17)
B1 0.0227(15) 0.0220(17) 0.0270(17) -0.0064(14) -0.0006(12) -0.0031(12)
C021 0.0377(18) 0.051(2) 0.0359(19) -0.0110(17) 0.0022(15) 0.0057(16)
C022 0.0279(16) 0.045(2) 0.045(2) -0.0138(17) 0.0046(14) -0.0050(14)
C023 0.0327(17) 0.034(2) 0.055(2) -0.0026(17) 0.0117(16) 0.0044(14)
C026 0.0266(15) 0.041(2) 0.0404(19) -0.0107(16) -0.0059(13) -0.0019(14)
C029 0.050(2) 0.043(2) 0.043(2) -0.0106(18) 0.0027(17) -0.0098(17)
C02E 0.0320(18) 0.044(2) 0.054(2) -0.0082(18) -0.0038(16) 0.0028(15)
C02K 0.042(2) 0.063(3) 0.049(2) -0.017(2) 0.0007(17) -0.0076(19)
Li2W 0.042(3) 0.030(3) 0.030(3) -0.003(2) -0.007(2) 0.002(2)
Li2X 0.026(3) 0.032(3) 0.034(3) -0.006(2) 0.004(2) 0.004(2)
Li2Y 0.028(3) 0.035(3) 0.031(3) -0.008(2) -0.002(2) 0.000(2)
B2 0.0252(16) 0.0220(17) 0.0259(17) -0.0030(14) 0.0006(12) -0.0010(13)
Li30 0.028(3) 0.046(4) 0.034(3) 0.002(3) 0.001(2) -0.003(2)
O1_1 0.033(3) 0.034(3) 0.033(3) -0.001(3) -0.004(2) -0.009(3)
C1_1 0.040(4) 0.045(4) 0.038(3) 0.005(3) -0.009(3) -0.017(3)
C2_1 0.032(4) 0.035(3) 0.049(3) 0.000(3) -0.005(3) -0.013(3)
C3_1 0.030(3) 0.039(3) 0.033(3) -0.007(3) -0.005(3) -0.005(3)
C4_1 0.031(3) 0.034(3) 0.034(4) -0.002(3) -0.009(3) -0.002(3)
O1_2 0.032(4) 0.032(4) 0.033(4) -0.002(4) -0.010(4) -0.006(4)
C1_2 0.040(5) 0.028(4) 0.040(4) 0.000(4) -0.007(4) -0.010(4)
C2_2 0.035(5) 0.035(4) 0.043(4) -0.003(4) -0.009(4) -0.009(4)
C3_2 0.030(5) 0.039(4) 0.037(5) -0.005(4) -0.004(4) -0.006(4)
C4_2 0.029(4) 0.035(4) 0.034(5) -0.001(4) -0.005(4) -0.007(4)
O1_3 0.067(5) 0.040(5) 0.030(4) -0.005(3) -0.009(3) 0.017(4)
C1_3 0.067(4) 0.036(5) 0.032(4) -0.008(4) -0.009(3) 0.009(4)
C2_3 0.067(4) 0.047(6) 0.045(4) 0.006(4) -0.008(4) 0.006(4)
C3_3 0.064(5) 0.042(6) 0.044(4) 0.003(4) -0.016(4) 0.013(4)
C4_3 0.066(5) 0.041(5) 0.035(4) 0.000(4) -0.019(4) 0.007(5)
O1_4 0.060(4) 0.035(4) 0.031(3) -0.004(3) -0.013(3) 0.011(3)
C1_4 0.062(4) 0.045(5) 0.036(3) -0.002(3) -0.006(3) 0.013(4)
C2_4 0.061(4) 0.035(5) 0.043(4) 0.009(4) -0.008(3) 0.011(3)
C3_4 0.063(4) 0.033(5) 0.039(4) 0.003(3) -0.017(3) 0.005(4)
C4_4 0.068(5) 0.039(4) 0.034(3) -0.005(3) -0.021(3) 0.012(4)
O1_5 0.067(5) 0.041(6) 0.041(5) -0.001(5) 0.003(5) -0.017(5)
C1_5 0.070(5) 0.054(5) 0.052(5) -0.006(5) 0.012(5) -0.022(5)
C2_5 0.086(6) 0.053(6) 0.058(6) -0.008(6) 0.019(5) -0.029(6)
C3_5 0.098(6) 0.052(6) 0.056(6) -0.006(6) 0.015(6) -0.028(6)
C4_5 0.085(6) 0.043(6) 0.046(6) -0.002(5) 0.006(5) -0.024(6)
O1_6 0.0479(15) 0.0298(19) 0.0287(17) 0.0007(13) -0.0035(12) -0.0060(13)
C1_6 0.033(2) 0.047(3) 0.034(2) -0.0050(19) 0.0037(15) -0.0086(17)
C2_6 0.074(3) 0.082(4) 0.086(4) -0.014(3) 0.024(3) -0.037(3)
C3_6 0.111(4) 0.066(3) 0.061(3) -0.011(3) 0.018(3) -0.048(3)
C4_6 0.099(4) 0.037(2) 0.042(3) 0.002(2) 0.003(3) -0.017(3)
O1_7 0.0363(14) 0.052(2) 0.0348(14) 0.0018(13) 0.0004(11) -0.0147(13)
C1_7 0.045(2) 0.070(3) 0.049(2) -0.010(2) -0.0044(18) -0.016(2)
C2_7 0.036(3) 0.043(2) 0.064(3) 0.001(2) -0.010(2) -0.0039(19)
C3_7 0.037(2) 0.054(3) 0.062(3) 0.005(2) 0.0047(19) -0.0089(19)
C4_7 0.042(2) 0.052(3) 0.040(2) 0.0063(19) 0.0034(16) -0.0104(19)
O1_8 0.041(5) 0.058(6) 0.045(5) -0.001(5) 0.001(5) -0.014(5)
C1_8 0.039(6) 0.055(6) 0.050(5) -0.001(5) -0.004(5) -0.012(5)
C2_8 0.039(6) 0.054(6) 0.057(5) -0.001(5) -0.004(5) -0.009(5)
C3_8 0.038(6) 0.051(6) 0.054(5) 0.003(5) 0.000(5) -0.007(5)
C4_8 0.041(6) 0.055(6) 0.048(5) 0.002(5) 0.003(5) -0.010(5)
O1_9 0.027(2) 0.033(4) 0.035(3) 0.004(3) -0.0042(19) -0.004(2)
C1_9 0.032(3) 0.043(4) 0.041(4) 0.001(4) -0.003(3) -0.008(3)
C2_9 0.038(3) 0.049(3) 0.048(4) -0.011(3) -0.016(3) 0.002(2)
C3_9 0.052(4) 0.040(3) 0.051(4) -0.007(3) -0.017(4) 0.009(3)
C4_9 0.046(3) 0.033(4) 0.039(4) 0.003(3) -0.004(3) -0.003(3)
O1_10 0.034(4) 0.035(6) 0.037(5) 0.006(5) -0.004(4) -0.002(4)
C1_10 0.041(4) 0.034(6) 0.037(5) 0.002(4) -0.001(4) 0.003(4)
C2_10 0.048(5) 0.040(5) 0.044(5) -0.005(4) -0.009(5) 0.005(4)
C3_10 0.041(4) 0.052(5) 0.052(5) -0.010(5) -0.010(4) 0.002(4)
C4_10 0.034(4) 0.044(5) 0.039(5) -0.002(5) -0.005(4) -0.003(4)
O1_11 0.028(3) 0.054(5) 0.035(3) -0.006(4) -0.003(2) 0.005(3)
C1_11 0.031(3) 0.054(4) 0.031(4) -0.005(3) 0.002(3) 0.000(3)
C2_11 0.039(3) 0.055(4) 0.033(4) -0.005(3) -0.001(3) -0.002(3)
C3_11 0.045(3) 0.049(3) 0.041(5) -0.004(4) -0.003(3) -0.004(3)
C4_11 0.034(3) 0.053(4) 0.035(3) -0.001(4) -0.005(3) -0.004(3)
O1_12 0.030(4) 0.049(5) 0.033(4) -0.011(4) -0.004(4) 0.001(4)
C1_12 0.036(4) 0.061(5) 0.031(5) -0.006(5) -0.006(4) 0.007(4)
C2_12 0.040(4) 0.051(5) 0.044(6) -0.004(5) 0.004(5) 0.003(4)
C3_12 0.042(4) 0.049(4) 0.032(5) -0.011(4) 0.002(4) -0.006(4)
C4_12 0.034(4) 0.048(5) 0.034(4) -0.008(4) -0.002(4) -0.002(4)
O1_13 0.0312(11) 0.0317(13) 0.0333(12) -0.0049(10) 0.0043(9) 0.0060(9)
C1_13 0.053(2) 0.055(3) 0.039(2) -0.0022(19) 0.0019(17) 0.028(2)
C2_13 0.0314(16) 0.0368(19) 0.0413(19) -0.0130(16) 0.0021(14) 0.0055(14)
C3_13 0.0382(18) 0.0344(19) 0.0388(19) -0.0101(16) 0.0094(14) 0.0006(14)
C4_13 0.0385(18) 0.036(2) 0.039(2) -0.0067(16) 0.0140(15) -0.0001(15)

loop_
_atom_type_symbol
_atom_type_description
_atom_type_scat_dispersion_real
_atom_type_scat_dispersion_imag
_atom_type_scat_source
C C 0.0181 0.0091 'International Tables Vol C Tables 4.2.6.8 and 6.1.1.4'
H H 0.0000 0.0000 'International Tables Vol C Tables 4.2.6.8 and 6.1.1.4'
Li Li 0.0008 0.0003 'International Tables Vol C Tables 4.2.6.8 and 6.1.1.4'
B B 0.0090 0.0039 'International Tables Vol C Tables 4.2.6.8 and 6.1.1.4'
N N 0.0311 0.0180 'International Tables Vol C Tables 4.2.6.8 and 6.1.1.4'
O O 0.0492 0.0322 'International Tables Vol C Tables 4.2.6.8 and 6.1.1.4'
Se Se -0.7943 1.1372 'International Tables Vol C Tables 4.2.6.8 and 6.1.1.4'

loop_
_exptl_crystal_face_index_h
_exptl_crystal_face_index_k
_exptl_crystal_face_index_l
_exptl_crystal_face_perp_dist
-2 -1 -1 0.2653
2 1 1 0.3300
0 -1 -2 0.0450
0 1 2 0.0331
-1 2 0 0.1905
0 0 1 0.0331
0 0 -1 0.0566
0 -3 4 0.0214
0 2 -3 0.0451
1 5 1 0.1209
-1 -4 -1 0.1003
0 -2 1 0.0169
0 -1 0 0.0119
0 1 0 0.0259
1 -4 -1 0.1239
5 -2 -5 0.2822

loop_
_geom_angle_atom_site_label_1
_geom_angle_atom_site_label_2
_geom_angle_atom_site_label_3
_geom_angle
_geom_angle_site_symmetry_1
_geom_angle_site_symmetry_3
_geom_angle_publ_flag
B1 Se01 Li2Y 59.71(16) . . ?
B1 Se01 Li2W 119.15(16) . . ?
Li2Y Se01 Li2W 122.04(19) . . ?
C00Q C1 H1A 109.5 . . ?
C00Q C1 H1B 109.5 . . ?
H1A C1 H1B 109.5 . . ?
C00Q C1 H1C 109.5 . . ?
H1A C1 H1C 109.5 . . ?
H1B C1 H1C 109.5 . . ?
B2 Se02 Li2X 60.25(16) . . ?
B2 Se02 Li30 119.99(18) . . ?
Li2X Se02 Li30 119.33(19) . . ?
C00O C2 C00L 121.3(3) . . ?
C00O C2 C00X 118.4(3) . . ?
C00L C2 C00X 120.3(3) . . ?
C00M C3 H3A 109.5 . . ?
C00M C3 H3B 109.5 . . ?
H3A C3 H3B 109.5 . . ?
C00M C3 H3C 109.5 . . ?
H3A C3 H3C 109.5 . . ?
H3B C3 H3C 109.5 . . ?
C02E O007 C021 107.9(3) . . ?
C02E O007 Li2W 125.8(3) . . ?
C021 O007 Li2W 122.0(3) . . ?
C00U N008 C00F 124.2(2) . . ?
C00U N008 C00G 115.9(2) . . ?
C00F N008 C00G 108.4(2) . . ?
C00U N008 Li2Y 110.7(2) . . ?
C00F N008 Li2Y 72.5(2) . . ?
C00G N008 Li2Y 118.4(2) . . ?
C00W N00A C00I 116.7(2) . . ?
C00W N00A C00H 123.5(2) . . ?
C00I N00A C00H 108.0(2) . . ?
C00W N00A Li2X 108.8(2) . . ?
C00I N00A Li2X 119.5(2) . . ?
C00H N00A Li2X 73.9(2) . . ?
B1 C00F N008 125.7(3) . . ?
B1 C00F C01I 126.0(3) . . ?
N008 C00F C01I 107.9(2) . . ?
B1 C00F Li2Y 74.1(2) . . ?
N008 C00F Li2Y 66.1(2) . . ?
C01I C00F Li2Y 130.6(3) . . ?
N008 C00G C00T 110.3(2) . . ?
N008 C00G C01D 102.8(2) . . ?
C00T C00G C01D 110.8(3) . . ?
N008 C00G C00Y 114.4(2) . . ?
C00T C00G C00Y 108.0(2) . . ?
C01D C00G C00Y 110.5(2) . . ?
B2 C00H N00A 125.2(3) . . ?
B2 C00H C019 126.7(3) . . ?
N00A C00H C019 107.8(2) . . ?
B2 C00H Li2X 74.1(2) . . ?
N00A C00H Li2X 64.8(2) . . ?
C019 C00H Li2X 131.5(3) . . ?
N00A C00I C01G 114.5(3) . . ?
N00A C00I C00Z 110.0(2) . . ?
C01G C00I C00Z 108.3(3) . . ?
N00A C00I C01C 102.9(2) . . ?
C01G C00I C01C 109.7(2) . . ?
C00Z C00I C01C 111.4(3) . . ?
C01P C00J C00N 122.0(3) . . ?
C01P C00J H00J 119.0 . . ?
C00N C00J H00J 119.0 . . ?
C01A C00K H00A 109.5 . . ?
C01A C00K H00B 109.5 . . ?
H00A C00K H00B 109.5 . . ?
C01A C00K H00C 109.5 . . ?
H00A C00K H00C 109.5 . . ?
H00B C00K H00C 109.5 . . ?
C2 C00L C00Q 116.1(3) . . ?
C2 C00L B1 122.2(3) . . ?
C00Q C00L B1 121.6(3) . . ?
C011 C00M C00S 121.0(3) . . ?
C011 C00M C3 118.9(3) . . ?
C00S C00M C3 120.0(3) . . ?
C00J C00N C00U 119.4(3) . . ?
C00J C00N C013 117.0(3) . . ?
C00U C00N C013 123.6(3) . . ?
C00P C00O C2 121.9(3) . . ?
C00P C00O H00O 119.0 . . ?
C2 C00O H00O 119.0 . . ?
C00R C00P C00O 117.2(3) . . ?
C00R C00P C010 121.0(3) . . ?
C00O C00P C010 121.9(3) . . ?
C00R C00Q C00L 121.6(3) . . ?
C00R C00Q C1 118.7(3) . . ?
C00L C00Q C1 119.6(3) . . ?
C00P C00R C00Q 122.0(3) . . ?
C00P C00R H00R 119.0 . . ?
C00Q C00R H00R 119.0 . . ?
C015 C00S C00M 116.2(3) . . ?
C015 C00S B2 121.0(3) . . ?
C00M C00S B2 122.6(3) . . ?
C00G C00T H00D 109.5 . . ?
C00G C00T H00E 109.5 . . ?
H00D C00T H00E 109.5 . . ?
C00G C00T H00F 109.5 . . ?
H00D C00T H00F 109.5 . . ?
H00E C00T H00F 109.5 . . ?
C00V C00U C00N 118.1(3) . . ?
C00V C00U N008 117.9(2) . . ?
C00N C00U N008 124.0(3) . . ?
C01F C00V C00U 119.9(3) . . ?
C01F C00V C01A 116.2(3) . . ?
C00U C00V C01A 123.8(3) . . ?
C014 C00W C01J 118.2(3) . . ?
C014 C00W N00A 124.0(3) . . ?
C01J C00W N00A 117.8(3) . . ?
C2 C00X H00G 109.5 . . ?
C2 C00X H00H 109.5 . . ?
H00G C00X H00H 109.5 . . ?
C2 C00X H00I 109.5 . . ?
H00G C00X H00I 109.5 . . ?
H00H C00X H00I 109.5 . . ?
C00G C00Y H00K 109.5 . . ?
C00G C00Y H00L 109.5 . . ?
H00K C00Y H00L 109.5 . . ?
C00G C00Y H00M 109.5 . . ?
H00K C00Y H00M 109.5 . . ?
H00L C00Y H00M 109.5 . . ?
C00I C00Z H00N 109.5 . . ?
C00I C00Z H00P 109.5 . . ?
H00N C00Z H00P 109.5 . . ?
C00I C00Z H00Q 109.5 . . ?
H00N C00Z H00Q 109.5 . . ?
H00P C00Z H00Q 109.5 . . ?
C00P C010 H01A 109.5 . . ?
C00P C010 H01B 109.5 . . ?
H01A C010 H01B 109.5 . . ?
C00P C010 H01C 109.5 . . ?
H01A C010 H01C 109.5 . . ?
H01B C010 H01C 109.5 . . ?
C01R C011 C00M 122.4(3) . . ?
C01R C011 H011 118.8 . . ?
C00M C011 H011 118.8 . . ?
C015 C012 H01D 109.5 . . ?
C015 C012 H01E 109.5 . . ?
H01D C012 H01E 109.5 . . ?
C015 C012 H01F 109.5 . . ?
H01D C012 H01F 109.5 . . ?
H01E C012 H01F 109.5 . . ?
C00N C013 C01H 111.7(3) . . ?
C00N C013 C026 111.8(3) . . ?
C01H C013 C026 109.0(3) . . ?
C00N C013 H013 108.1 . . ?
C01H C013 H013 108.1 . . ?
C026 C013 H013 108.1 . . ?
C01E C014 C00W 119.7(3) . . ?
C01E C014 C01L 116.9(3) . . ?
C00W C014 C01L 123.4(3) . . ?
C016 C015 C00S 121.2(3) . . ?
C016 C015 C012 117.8(3) . . ?
C00S C015 C012 121.0(3) . . ?
C01R C016 C015 122.2(3) . . ?
C01R C016 H016 118.9 . . ?
C015 C016 H016 118.9 . . ?
C019 C017 H01G 109.5 . . ?
C019 C017 H01H 109.5 . . ?
H01G C017 H01H 109.5 . . ?
C019 C017 H01I 109.5 . . ?
H01G C017 H01I 109.5 . . ?
H01H C017 H01I 109.5 . . ?
C01C C019 C01N 111.5(3) . . ?
C01C C019 C017 109.1(3) . . ?
C01N C019 C017 104.6(3) . . ?
C01C C019 C00H 103.3(2) . . ?
C01N C019 C00H 113.7(2) . . ?
C017 C019 C00H 114.7(3) . . ?
C00V C01A C01B 110.6(3) . . ?
C00V C01A C00K 113.0(3) . . ?
C01B C01A C00K 109.3(3) . . ?
C00V C01A H01J 107.9 . . ?
C01B C01A H01J 107.9 . . ?
C00K C01A H01J 107.9 . . ?
C01A C01B H01K 109.5 . . ?
C01A C01B H01L 109.5 . . ?
H01K C01B H01L 109.5 . . ?
C01A C01B H01M 109.5 . . ?
H01K C01B H01M 109.5 . . ?
H01L C01B H01M 109.5 . . ?
C019 C01C C00I 107.1(2) . . ?
C019 C01C H01N 110.3 . . ?
C00I C01C H01N 110.3 . . ?
C019 C01C H01O 110.3 . . ?
C00I C01C H01O 110.3 . . ?
H01N C01C H01O 108.6 . . ?
C00G C01D C01I 107.9(2) . . ?
C00G C01D H01P 110.1 . . ?
C01I C01D H01P 110.1 . . ?
C00G C01D H01Q 110.1 . . ?
C01I C01D H01Q 110.1 . . ?
H01P C01D H01Q 108.4 . . ?
C01Y C01E C014 121.8(3) . . ?
C01Y C01E H01R 119.1 . . ?
C014 C01E H01R 119.1 . . ?
C01P C01F C00V 121.9(3) . . ?
C01P C01F H01S 119.0 . . ?
C00V C01F H01S 119.0 . . ?
C00I C01G H01T 109.5 . . ?
C00I C01G H01U 109.5 . . ?
H01T C01G H01U 109.5 . . ?
C00I C01G H01V 109.5 . . ?
H01T C01G H01V 109.5 . . ?
H01U C01G H01V 109.5 . . ?
C013 C01H H01W 109.5 . . ?
C013 C01H H01X 109.5 . . ?
H01W C01H H01X 109.5 . . ?
C013 C01H H01Y 109.5 . . ?
H01W C01H H01Y 109.5 . . ?
H01X C01H H01Y 109.5 . . ?
C01D C01I C01Q 111.1(3) . . ?
C01D C01I C01V 109.2(3) . . ?
C01Q C01I C01V 105.2(3) . . ?
C01D C01I C00F 103.2(2) . . ?
C01Q C01I C00F 113.5(3) . . ?
C01V C01I C00F 114.6(3) . . ?
C01S C01J C00W 119.5(3) . . ?
C01S C01J C01M 116.2(3) . . ?
C00W C01J C01M 124.3(3) . . ?
C014 C01L C01U 112.0(3) . . ?
C014 C01L C023 112.3(3) . . ?
C01U C01L C023 109.3(3) . . ?
C014 C01L H01Z 107.7 . . ?
C01U C01L H01Z 107.7 . . ?
C023 C01L H01Z 107.7 . . ?
C01J C01M C022 111.3(3) . . ?
C01J C01M C01Z 112.9(3) . . ?
C022 C01M C01Z 109.4(3) . . ?
C01J C01M H010 107.7 . . ?
C022 C01M H010 107.7 . . ?
C01Z C01M H010 107.7 . . ?
C019 C01N H012 109.5 . . ?
C019 C01N H014 109.5 . . ?
H012 C01N H014 109.5 . . ?
C019 C01N H015 109.5 . . ?
H012 C01N H015 109.5 . . ?
H014 C01N H015 109.5 . . ?
C01F C01P C00J 118.7(3) . . ?
C01F C01P H017 120.7 . . ?
C00J C01P H017 120.7 . . ?
C01I C01Q H018 109.5 . . ?
C01I C01Q H019 109.5 . . ?
H018 C01Q H019 109.5 . . ?
C01I C01Q H020 109.5 . . ?
H018 C01Q H020 109.5 . . ?
H019 C01Q H020 109.5 . . ?
C011 C01R C016 116.9(3) . . ?
C011 C01R C01W 121.8(3) . . ?
C016 C01R C01W 121.3(3) . . ?
C01Y C01S C01J 121.7(3) . . ?
C01Y C01S H021 119.1 . . ?
C01J C01S H021 119.1 . . ?
C01L C01U H022 109.5 . . ?
C01L C01U H023 109.5 . . ?
H022 C01U H023 109.5 . . ?
C01L C01U H024 109.5 . . ?
H022 C01U H024 109.5 . . ?
H023 C01U H024 109.5 . . ?
C01I C01V H025 109.5 . . ?
C01I C01V H026 109.5 . . ?
H025 C01V H026 109.5 . . ?
C01I C01V H027 109.5 . . ?
H025 C01V H027 109.5 . . ?
H026 C01V H027 109.5 . . ?
C01R C01W H028 109.5 . . ?
C01R C01W H029 109.5 . . ?
H028 C01W H029 109.5 . . ?
C01R C01W H02A 109.5 . . ?
H028 C01W H02A 109.5 . . ?
H029 C01W H02A 109.5 . . ?
C01S C01Y C01E 119.1(3) . . ?
C01S C01Y H02B 120.4 . . ?
C01E C01Y H02B 120.4 . . ?
C01M C01Z H02C 109.5 . . ?
C01M C01Z H02D 109.5 . . ?
H02C C01Z H02D 109.5 . . ?
C01M C01Z H02E 109.5 . . ?
H02C C01Z H02E 109.5 . . ?
H02D C01Z H02E 109.5 . . ?
C00F B1 C00L 124.6(3) . . ?
C00F B1 Se01 121.6(2) . . ?
C00L B1 Se01 113.7(2) . . ?
C00F B1 Li2Y 67.3(2) . . ?
C00L B1 Li2Y 137.2(3) . . ?
Se01 B1 Li2Y 69.22(18) . . ?
O007 C021 C029 107.3(3) . . ?
O007 C021 H02F 110.3 . . ?
C029 C021 H02F 110.3 . . ?
O007 C021 H02G 110.3 . . ?
C029 C021 H02G 110.3 . . ?
H02F C021 H02G 108.5 . . ?
C01M C022 H02H 109.5 . . ?
C01M C022 H02I 109.5 . . ?
H02H C022 H02I 109.5 . . ?
C01M C022 H02J 109.5 . . ?
H02H C022 H02J 109.5 . . ?
H02I C022 H02J 109.5 . . ?
C01L C023 H02K 109.5 . . ?
C01L C023 H02L 109.5 . . ?
H02K C023 H02L 109.5 . . ?
C01L C023 H02M 109.5 . . ?
H02K C023 H02M 109.5 . . ?
H02L C023 H02M 109.5 . . ?
C013 C026 H02N 109.5 . . ?
C013 C026 H02O 109.5 . . ?
H02N C026 H02O 109.5 . . ?
C013 C026 H02P 109.5 . . ?
H02N C026 H02P 109.5 . . ?
H02O C026 H02P 109.5 . . ?
C02K C029 C021 103.0(3) . . ?
C02K C029 H02Q 111.2 . . ?
C021 C029 H02Q 111.2 . . ?
C02K C029 H02R 111.2 . . ?
C021 C029 H02R 111.2 . . ?
H02Q C029 H02R 109.1 . . ?
O007 C02E C02K 106.0(3) . . ?
O007 C02E H02S 110.5 . . ?
C02K C02E H02S 110.5 . . ?
O007 C02E H02T 110.5 . . ?
C02K C02E H02T 110.5 . . ?
H02S C02E H02T 108.7 . . ?
C029 C02K C02E 102.7(3) . . ?
C029 C02K H02U 111.2 . . ?
C02E C02K H02U 111.2 . . ?
C029 C02K H02V 111.2 . . ?
C02E C02K H02V 111.2 . . ?
H02U C02K H02V 109.1 . . ?
O1_5 Li2W O1_3 101.5(16) . . ?
O1_4 Li2W O1_6 110.1(5) . . ?
O1_5 Li2W O007 108.9(16) . . ?
O1_4 Li2W O007 98.6(7) . . ?
O1_3 Li2W O007 103.0(8) . . ?
O1_6 Li2W O007 99.4(3) . . ?
O1_5 Li2W Se01 106.2(15) . . ?
O1_4 Li2W Se01 106.9(6) . . ?
O1_3 Li2W Se01 107.2(6) . . ?
O1_6 Li2W Se01 113.3(3) . . ?
O007 Li2W Se01 127.1(3) . . ?
O1_13 Li2X N00A 138.7(3) . . ?
O1_13 Li2X C00H 149.4(3) . . ?
N00A Li2X C00H 41.25(14) . . ?
O1_13 Li2X B2 141.4(3) . . ?
N00A Li2X B2 74.4(2) . . ?
C00H Li2X B2 38.05(14) . . ?
O1_13 Li2X Se02 120.4(3) . . ?
N00A Li2X Se02 98.1(2) . . ?
C00H Li2X Se02 81.85(19) . . ?
B2 Li2X Se02 50.40(15) . . ?
O1_1 Li2Y N008 140.5(6) . . ?
O1_2 Li2Y N008 137.4(10) . . ?
O1_1 Li2Y C00F 148.1(6) . . ?
O1_2 Li2Y C00F 143.4(9) . . ?
N008 Li2Y C00F 41.33(14) . . ?
O1_1 Li2Y B1 138.7(8) . . ?
O1_2 Li2Y B1 138.0(13) . . ?
N008 Li2Y B1 74.8(2) . . ?
C00F Li2Y B1 38.56(15) . . ?
O1_1 Li2Y Se01 118.5(5) . . ?
O1_2 Li2Y Se01 122.6(9) . . ?
N008 Li2Y Se01 98.9(2) . . ?
C00F Li2Y Se01 83.1(2) . . ?
B1 Li2Y Se01 51.07(15) . . ?
C00H B2 C00S 123.7(3) . . ?
C00H B2 Se02 121.6(2) . . ?
C00S B2 Se02 114.5(2) . . ?
C00H B2 Li2X 67.9(2) . . ?
C00S B2 Li2X 134.3(3) . . ?
Se02 B2 Li2X 69.36(18) . . ?
O1_9 Li30 O1_7 103.1(5) . . ?
O1_8 Li30 O1_12 81.1(18) . . ?
O1_8 Li30 O1_10 120.0(15) . . ?
O1_12 Li30 O1_10 92.6(14) . . ?
O1_9 Li30 O1_11 101.0(9) . . ?
O1_7 Li30 O1_11 106.0(6) . . ?
O1_8 Li30 Se02 113.2(11) . . ?
O1_9 Li30 Se02 113.8(5) . . ?
O1_7 Li30 Se02 106.8(3) . . ?
O1_12 Li30 Se02 127.5(13) . . ?
O1_10 Li30 Se02 117.0(9) . . ?
O1_11 Li30 Se02 124.1(8) . . ?
C4_1 O1_1 C1_1 104.7(8) . . ?
C4_1 O1_1 Li2Y 117.5(11) . . ?
C1_1 O1_1 Li2Y 135.2(9) . . ?
O1_1 C1_1 C2_1 102.3(10) . . ?
O1_1 C1_1 H1A_1 111.3 . . ?
C2_1 C1_1 H1A_1 111.3 . . ?
O1_1 C1_1 H1B_1 111.3 . . ?
C2_1 C1_1 H1B_1 111.3 . . ?
H1A_1 C1_1 H1B_1 109.2 . . ?
C3_1 C2_1 C1_1 103.6(9) . . ?
C3_1 C2_1 H2A_1 111.0 . . ?
C1_1 C2_1 H2A_1 111.0 . . ?
C3_1 C2_1 H2B_1 111.0 . . ?
C1_1 C2_1 H2B_1 111.0 . . ?
H2A_1 C2_1 H2B_1 109.0 . . ?
C4_1 C3_1 C2_1 104.3(8) . . ?
C4_1 C3_1 H3A_1 110.9 . . ?
C2_1 C3_1 H3A_1 110.9 . . ?
C4_1 C3_1 H3B_1 110.9 . . ?
C2_1 C3_1 H3B_1 110.9 . . ?
H3A_1 C3_1 H3B_1 108.9 . . ?
O1_1 C4_1 C3_1 106.2(9) . . ?
O1_1 C4_1 H4A_1 110.5 . . ?
C3_1 C4_1 H4A_1 110.5 . . ?
O1_1 C4_1 H4B_1 110.5 . . ?
C3_1 C4_1 H4B_1 110.5 . . ?
H4A_1 C4_1 H4B_1 108.7 . . ?
C4_2 O1_2 C1_2 107.8(15) . . ?
C4_2 O1_2 Li2Y 118.9(17) . . ?
C1_2 O1_2 Li2Y 128(2) . . ?
O1_2 C1_2 C2_2 108.2(14) . . ?
O1_2 C1_2 H1A_2 110.1 . . ?
C2_2 C1_2 H1A_2 110.1 . . ?
O1_2 C1_2 H1B_2 110.1 . . ?
C2_2 C1_2 H1B_2 110.1 . . ?
H1A_2 C1_2 H1B_2 108.4 . . ?
C1_2 C2_2 C3_2 103.5(16) . . ?
C1_2 C2_2 H2A_2 111.1 . . ?
C3_2 C2_2 H2A_2 111.1 . . ?
C1_2 C2_2 H2B_2 111.1 . . ?
C3_2 C2_2 H2B_2 111.1 . . ?
H2A_2 C2_2 H2B_2 109.0 . . ?
C4_2 C3_2 C2_2 102.3(17) . . ?
C4_2 C3_2 H3A_2 111.3 . . ?
C2_2 C3_2 H3A_2 111.3 . . ?
C4_2 C3_2 H3B_2 111.3 . . ?
C2_2 C3_2 H3B_2 111.3 . . ?
H3A_2 C3_2 H3B_2 109.2 . . ?
O1_2 C4_2 C3_2 103.8(19) . . ?
O1_2 C4_2 H4A_2 111.0 . . ?
C3_2 C4_2 H4A_2 111.0 . . ?
O1_2 C4_2 H4B_2 111.0 . . ?
C3_2 C4_2 H4B_2 111.0 . . ?
H4A_2 C4_2 H4B_2 109.0 . . ?
C1_3 O1_3 C4_3 102.6(14) . . ?
C1_3 O1_3 Li2W 126.6(11) . . ?
C4_3 O1_3 Li2W 129.9(17) . . ?
O1_3 C1_3 C2_3 106.8(12) . . ?
O1_3 C1_3 H1A_3 110.4 . . ?
C2_3 C1_3 H1A_3 110.4 . . ?
O1_3 C1_3 H1B_3 110.4 . . ?
C2_3 C1_3 H1B_3 110.4 . . ?
H1A_3 C1_3 H1B_3 108.6 . . ?
C1_3 C2_3 C3_3 105.5(11) . . ?
C1_3 C2_3 H2A_3 110.6 . . ?
C3_3 C2_3 H2A_3 110.6 . . ?
C1_3 C2_3 H2B_3 110.6 . . ?
C3_3 C2_3 H2B_3 110.6 . . ?
H2A_3 C2_3 H2B_3 108.8 . . ?
C2_3 C3_3 C4_3 103.0(12) . . ?
C2_3 C3_3 H3A_3 111.2 . . ?
C4_3 C3_3 H3A_3 111.2 . . ?
C2_3 C3_3 H3B_3 111.2 . . ?
C4_3 C3_3 H3B_3 111.2 . . ?
H3A_3 C3_3 H3B_3 109.1 . . ?
O1_3 C4_3 C3_3 106.5(13) . . ?
O1_3 C4_3 H4A_3 110.4 . . ?
C3_3 C4_3 H4A_3 110.4 . . ?
O1_3 C4_3 H4B_3 110.4 . . ?
C3_3 C4_3 H4B_3 110.4 . . ?
H4A_3 C4_3 H4B_3 108.6 . . ?
C1_4 O1_4 C4_4 112.2(12) . . ?
C1_4 O1_4 Li2W 123.8(9) . . ?
C4_4 O1_4 Li2W 124.0(11) . . ?
O1_4 C1_4 C2_4 104.6(9) . . ?
O1_4 C1_4 H1A_4 110.8 . . ?
C2_4 C1_4 H1A_4 110.8 . . ?
O1_4 C1_4 H1B_4 110.8 . . ?
C2_4 C1_4 H1B_4 110.8 . . ?
H1A_4 C1_4 H1B_4 108.9 . . ?
C3_4 C2_4 C1_4 105.7(9) . . ?
C3_4 C2_4 H2A_4 110.6 . . ?
C1_4 C2_4 H2A_4 110.6 . . ?
C3_4 C2_4 H2B_4 110.6 . . ?
C1_4 C2_4 H2B_4 110.6 . . ?
H2A_4 C2_4 H2B_4 108.7 . . ?
C4_4 C3_4 C2_4 103.7(10) . . ?
C4_4 C3_4 H3A_4 111.0 . . ?
C2_4 C3_4 H3A_4 111.0 . . ?
C4_4 C3_4 H3B_4 111.0 . . ?
C2_4 C3_4 H3B_4 111.0 . . ?
H3A_4 C3_4 H3B_4 109.0 . . ?
O1_4 C4_4 C3_4 103.3(12) . . ?
O1_4 C4_4 H4A_4 111.1 . . ?
C3_4 C4_4 H4A_4 111.1 . . ?
O1_4 C4_4 H4B_4 111.1 . . ?
C3_4 C4_4 H4B_4 111.1 . . ?
H4A_4 C4_4 H4B_4 109.1 . . ?
C4_5 O1_5 C1_5 109(2) . . ?
C4_5 O1_5 Li2W 120(3) . . ?
C1_5 O1_5 Li2W 130(3) . . ?
O1_5 C1_5 C2_5 107.3(19) . . ?
O1_5 C1_5 H1A_5 110.3 . . ?
C2_5 C1_5 H1A_5 110.3 . . ?
O1_5 C1_5 H1B_5 110.3 . . ?
C2_5 C1_5 H1B_5 110.3 . . ?
H1A_5 C1_5 H1B_5 108.5 . . ?
C3_5 C2_5 C1_5 105(2) . . ?
C3_5 C2_5 H2A_5 110.8 . . ?
C1_5 C2_5 H2A_5 110.8 . . ?
C3_5 C2_5 H2B_5 110.8 . . ?
C1_5 C2_5 H2B_5 110.8 . . ?
H2A_5 C2_5 H2B_5 108.9 . . ?
C2_5 C3_5 C4_5 104(2) . . ?
C2_5 C3_5 H3A_5 111.0 . . ?
C4_5 C3_5 H3A_5 111.0 . . ?
C2_5 C3_5 H3B_5 111.0 . . ?
C4_5 C3_5 H3B_5 111.0 . . ?
H3A_5 C3_5 H3B_5 109.0 . . ?
O1_5 C4_5 C3_5 107(2) . . ?
O1_5 C4_5 H4A_5 110.4 . . ?
C3_5 C4_5 H4A_5 110.4 . . ?
O1_5 C4_5 H4B_5 110.4 . . ?
C3_5 C4_5 H4B_5 110.4 . . ?
H4A_5 C4_5 H4B_5 108.6 . . ?
C4_6 O1_6 C1_6 108.5(4) . . ?
C4_6 O1_6 Li2W 124.5(4) . . ?
C1_6 O1_6 Li2W 110.5(3) . . ?
O1_6 C1_6 C2_6 104.1(4) . . ?
O1_6 C1_6 H1A_6 110.9 . . ?
C2_6 C1_6 H1A_6 110.9 . . ?
O1_6 C1_6 H1B_6 110.9 . . ?
C2_6 C1_6 H1B_6 110.9 . . ?
H1A_6 C1_6 H1B_6 109.0 . . ?
C3_6 C2_6 C1_6 104.1(5) . . ?
C3_6 C2_6 H2A_6 110.9 . . ?
C1_6 C2_6 H2A_6 110.9 . . ?
C3_6 C2_6 H2B_6 110.9 . . ?
C1_6 C2_6 H2B_6 110.9 . . ?
H2A_6 C2_6 H2B_6 109.0 . . ?
C4_6 C3_6 C2_6 104.1(5) . . ?
C4_6 C3_6 H3A_6 110.9 . . ?
C2_6 C3_6 H3A_6 110.9 . . ?
C4_6 C3_6 H3B_6 110.9 . . ?
C2_6 C3_6 H3B_6 110.9 . . ?
H3A_6 C3_6 H3B_6 109.0 . . ?
O1_6 C4_6 C3_6 109.0(5) . . ?
O1_6 C4_6 H4A_6 109.9 . . ?
C3_6 C4_6 H4A_6 109.9 . . ?
O1_6 C4_6 H4B_6 109.9 . . ?
C3_6 C4_6 H4B_6 109.9 . . ?
H4A_6 C4_6 H4B_6 108.3 . . ?
C4_7 O1_7 C1_7 107.4(3) . . ?
C4_7 O1_7 Li30 125.7(3) . . ?
C1_7 O1_7 Li30 126.1(3) . . ?
O1_7 C1_7 C2_7 106.5(4) . . ?
O1_7 C1_7 H1A_7 110.4 . . ?
C2_7 C1_7 H1A_7 110.4 . . ?
O1_7 C1_7 H1B_7 110.4 . . ?
C2_7 C1_7 H1B_7 110.4 . . ?
H1A_7 C1_7 H1B_7 108.6 . . ?
C3_7 C2_7 C1_7 103.6(4) . . ?
C3_7 C2_7 H2A_7 111.0 . . ?
C1_7 C2_7 H2A_7 111.0 . . ?
C3_7 C2_7 H2B_7 111.0 . . ?
C1_7 C2_7 H2B_7 111.0 . . ?
H2A_7 C2_7 H2B_7 109.0 . . ?
C2_7 C3_7 C4_7 100.6(4) . . ?
C2_7 C3_7 H3A_7 111.7 . . ?
C4_7 C3_7 H3A_7 111.7 . . ?
C2_7 C3_7 H3B_7 111.7 . . ?
C4_7 C3_7 H3B_7 111.7 . . ?
H3A_7 C3_7 H3B_7 109.4 . . ?
O1_7 C4_7 C3_7 103.3(3) . . ?
O1_7 C4_7 H4A_7 111.1 . . ?
C3_7 C4_7 H4A_7 111.1 . . ?
O1_7 C4_7 H4B_7 111.1 . . ?
C3_7 C4_7 H4B_7 111.1 . . ?
H4A_7 C4_7 H4B_7 109.1 . . ?
C1_8 O1_8 C4_8 108(2) . . ?
C1_8 O1_8 Li30 119(3) . . ?
C4_8 O1_8 Li30 131(3) . . ?
O1_8 C1_8 C2_8 107(2) . . ?
O1_8 C1_8 H1A_8 110.3 . . ?
C2_8 C1_8 H1A_8 110.3 . . ?
O1_8 C1_8 H1B_8 110.3 . . ?
C2_8 C1_8 H1B_8 110.3 . . ?
H1A_8 C1_8 H1B_8 108.6 . . ?
C1_8 C2_8 C3_8 106.6(19) . . ?
C1_8 C2_8 H2A_8 110.4 . . ?
C3_8 C2_8 H2A_8 110.4 . . ?
C1_8 C2_8 H2B_8 110.4 . . ?
C3_8 C2_8 H2B_8 110.4 . . ?
H2A_8 C2_8 H2B_8 108.6 . . ?
C4_8 C3_8 C2_8 104(2) . . ?
C4_8 C3_8 H3A_8 111.0 . . ?
C2_8 C3_8 H3A_8 111.0 . . ?
C4_8 C3_8 H3B_8 111.0 . . ?
C2_8 C3_8 H3B_8 111.0 . . ?
H3A_8 C3_8 H3B_8 109.0 . . ?
O1_8 C4_8 C3_8 106(2) . . ?
O1_8 C4_8 H4A_8 110.5 . . ?
C3_8 C4_8 H4A_8 110.5 . . ?
O1_8 C4_8 H4B_8 110.5 . . ?
C3_8 C4_8 H4B_8 110.5 . . ?
H4A_8 C4_8 H4B_8 108.7 . . ?
C4_9 O1_9 C1_9 109.2(8) . . ?
C4_9 O1_9 Li30 131.2(9) . . ?
C1_9 O1_9 Li30 116.6(9) . . ?
O1_9 C1_9 C2_9 105.7(9) . . ?
O1_9 C1_9 H1A_9 110.6 . . ?
C2_9 C1_9 H1A_9 110.6 . . ?
O1_9 C1_9 H1B_9 110.6 . . ?
C2_9 C1_9 H1B_9 110.6 . . ?
H1A_9 C1_9 H1B_9 108.7 . . ?
C3_9 C2_9 C1_9 101.8(11) . . ?
C3_9 C2_9 H2A_9 111.4 . . ?
C1_9 C2_9 H2A_9 111.4 . . ?
C3_9 C2_9 H2B_9 111.4 . . ?
C1_9 C2_9 H2B_9 111.4 . . ?
H2A_9 C2_9 H2B_9 109.3 . . ?
C2_9 C3_9 C4_9 102.0(9) . . ?
C2_9 C3_9 H3A_9 111.4 . . ?
C4_9 C3_9 H3A_9 111.4 . . ?
C2_9 C3_9 H3B_9 111.4 . . ?
C4_9 C3_9 H3B_9 111.4 . . ?
H3A_9 C3_9 H3B_9 109.2 . . ?
O1_9 C4_9 C3_9 105.5(8) . . ?
O1_9 C4_9 H4A_9 110.6 . . ?
C3_9 C4_9 H4A_9 110.6 . . ?
O1_9 C4_9 H4B_9 110.6 . . ?
C3_9 C4_9 H4B_9 110.6 . . ?
H4A_9 C4_9 H4B_9 108.8 . . ?
C1_10 O1_10 C4_10 108.1(16) . . ?
C1_10 O1_10 Li30 129.7(17) . . ?
C4_10 O1_10 Li30 117(2) . . ?
O1_10 C1_10 C2_10 107.2(15) . . ?
O1_10 C1_10 H1A_10 110.3 . . ?
C2_10 C1_10 H1A_10 110.3 . . ?
O1_10 C1_10 H1B_10 110.3 . . ?
C2_10 C1_10 H1B_10 110.3 . . ?
H1A_10 C1_10 H1B_10 108.5 . . ?
C1_10 C2_10 C3_10 103.8(15) . . ?
C1_10 C2_10 H2A_10 111.0 . . ?
C3_10 C2_10 H2A_10 111.0 . . ?
C1_10 C2_10 H2B_10 111.0 . . ?
C3_10 C2_10 H2B_10 111.0 . . ?
H2A_10 C2_10 H2B_10 109.0 . . ?
C4_10 C3_10 C2_10 105.6(15) . . ?
C4_10 C3_10 H3A_10 110.6 . . ?
C2_10 C3_10 H3A_10 110.6 . . ?
C4_10 C3_10 H3B_10 110.6 . . ?
C2_10 C3_10 H3B_10 110.6 . . ?
H3A_10 C3_10 H3B_10 108.8 . . ?
O1_10 C4_10 C3_10 106.7(16) . . ?
O1_10 C4_10 H4A_10 110.4 . . ?
C3_10 C4_10 H4A_10 110.4 . . ?
O1_10 C4_10 H4B_10 110.4 . . ?
C3_10 C4_10 H4B_10 110.4 . . ?
H4A_10 C4_10 H4B_10 108.6 . . ?
C4_11 O1_11 C1_11 107.4(12) . . ?
C4_11 O1_11 Li30 116.2(11) . . ?
C1_11 O1_11 Li30 128.2(13) . . ?
O1_11 C1_11 C2_11 107.6(9) . . ?
O1_11 C1_11 H1A_11 110.2 . . ?
C2_11 C1_11 H1A_11 110.2 . . ?
O1_11 C1_11 H1B_11 110.2 . . ?
C2_11 C1_11 H1B_11 110.2 . . ?
H1A_11 C1_11 H1B_11 108.5 . . ?
C3_11 C2_11 C1_11 105.2(7) . . ?
C3_11 C2_11 H2A_11 110.7 . . ?
C1_11 C2_11 H2A_11 110.7 . . ?
C3_11 C2_11 H2B_11 110.7 . . ?
C1_11 C2_11 H2B_11 110.7 . . ?
H2A_11 C2_11 H2B_11 108.8 . . ?
C2_11 C3_11 C4_11 102.7(11) . . ?
C2_11 C3_11 H3A_11 111.2 . . ?
C4_11 C3_11 H3A_11 111.2 . . ?
C2_11 C3_11 H3B_11 111.2 . . ?
C4_11 C3_11 H3B_11 111.2 . . ?
H3A_11 C3_11 H3B_11 109.1 . . ?
O1_11 C4_11 C3_11 105.9(10) . . ?
O1_11 C4_11 H4A_11 110.6 . . ?
C3_11 C4_11 H4A_11 110.6 . . ?
O1_11 C4_11 H4B_11 110.6 . . ?
C3_11 C4_11 H4B_11 110.6 . . ?
H4A_11 C4_11 H4B_11 108.7 . . ?
C4_12 O1_12 C1_12 107.8(16) . . ?
C4_12 O1_12 Li30 115.2(18) . . ?
C1_12 O1_12 Li30 137(2) . . ?
O1_12 C1_12 C2_12 110.3(15) . . ?
O1_12 C1_12 H1A_12 109.6 . . ?
C2_12 C1_12 H1A_12 109.6 . . ?
O1_12 C1_12 H1B_12 109.6 . . ?
C2_12 C1_12 H1B_12 109.6 . . ?
H1A_12 C1_12 H1B_12 108.1 . . ?
C1_12 C2_12 C3_12 103.6(12) . . ?
C1_12 C2_12 H2A_12 111.0 . . ?
C3_12 C2_12 H2A_12 111.0 . . ?
C1_12 C2_12 H2B_12 111.0 . . ?
C3_12 C2_12 H2B_12 111.0 . . ?
H2A_12 C2_12 H2B_12 109.0 . . ?
C2_12 C3_12 C4_12 103.6(16) . . ?
C2_12 C3_12 H3A_12 111.0 . . ?
C4_12 C3_12 H3A_12 111.0 . . ?
C2_12 C3_12 H3B_12 111.0 . . ?
C4_12 C3_12 H3B_12 111.0 . . ?
H3A_12 C3_12 H3B_12 109.0 . . ?
O1_12 C4_12 C3_12 106.1(16) . . ?
O1_12 C4_12 H4A_12 110.5 . . ?
C3_12 C4_12 H4A_12 110.5 . . ?
O1_12 C4_12 H4B_12 110.5 . . ?
C3_12 C4_12 H4B_12 110.5 . . ?
H4A_12 C4_12 H4B_12 108.7 . . ?
C1_13 O1_13 C4_13 107.3(3) . . ?
C1_13 O1_13 Li2X 134.2(3) . . ?
C4_13 O1_13 Li2X 118.4(3) . . ?
O1_13 C1_13 C2_13 107.5(3) . . ?
O1_13 C1_13 H1A_13 110.2 . . ?
C2_13 C1_13 H1A_13 110.2 . . ?
O1_13 C1_13 H1B_13 110.2 . . ?
C2_13 C1_13 H1B_13 110.2 . . ?
H1A_13 C1_13 H1B_13 108.5 . . ?
C1_13 C2_13 C3_13 103.8(3) . . ?
C1_13 C2_13 H2A_13 111.0 . . ?
C3_13 C2_13 H2A_13 111.0 . . ?
C1_13 C2_13 H2B_13 111.0 . . ?
C3_13 C2_13 H2B_13 111.0 . . ?
H2A_13 C2_13 H2B_13 109.0 . . ?
C4_13 C3_13 C2_13 102.1(3) . . ?
C4_13 C3_13 H3A_13 111.4 . . ?
C2_13 C3_13 H3A_13 111.4 . . ?
C4_13 C3_13 H3B_13 111.4 . . ?
C2_13 C3_13 H3B_13 111.4 . . ?
H3A_13 C3_13 H3B_13 109.2 . . ?
O1_13 C4_13 C3_13 103.5(3) . . ?
O1_13 C4_13 H4A_13 111.1 . . ?
C3_13 C4_13 H4A_13 111.1 . . ?
O1_13 C4_13 H4B_13 111.1 . . ?
C3_13 C4_13 H4B_13 111.1 . . ?
H4A_13 C4_13 H4B_13 109.0 . . ?

loop_
_geom_bond_atom_site_label_1
_geom_bond_atom_site_label_2
_geom_bond_distance
_geom_bond_site_symmetry_2
_geom_bond_publ_flag
Se01 B1 2.039(4) . ?
Se01 Li2Y 2.450(6) . ?
Se01 Li2W 2.571(6) . ?
C1 C00Q 1.503(4) . ?
C1 H1A 0.9800 . ?
C1 H1B 0.9800 . ?
C1 H1C 0.9800 . ?
Se02 B2 2.030(3) . ?
Se02 Li2X 2.465(6) . ?
Se02 Li30 2.517(6) . ?
C2 C00O 1.401(4) . ?
C2 C00L 1.414(4) . ?
C2 C00X 1.509(4) . ?
C3 C00M 1.506(5) . ?
C3 H3A 0.9800 . ?
C3 H3B 0.9800 . ?
C3 H3C 0.9800 . ?
O007 C02E 1.433(4) . ?
O007 C021 1.452(4) . ?
O007 Li2W 2.029(6) . ?
N008 C00U 1.449(4) . ?
N008 C00F 1.503(4) . ?
N008 C00G 1.509(4) . ?
N008 Li2Y 2.082(6) . ?
N00A C00W 1.454(4) . ?
N00A C00I 1.504(4) . ?
N00A C00H 1.512(4) . ?
N00A Li2X 2.074(6) . ?
C00F B1 1.467(5) . ?
C00F C01I 1.554(4) . ?
C00F Li2Y 2.171(6) . ?
C00G C00T 1.530(4) . ?
C00G C01D 1.530(4) . ?
C00G C00Y 1.530(4) . ?
C00H B2 1.466(5) . ?
C00H C019 1.552(4) . ?
C00H Li2X 2.203(6) . ?
C00I C01G 1.524(4) . ?
C00I C00Z 1.531(4) . ?
C00I C01C 1.536(4) . ?
C00J C01P 1.382(5) . ?
C00J C00N 1.397(4) . ?
C00J H00J 0.9500 . ?
C00K C01A 1.538(4) . ?
C00K H00A 0.9800 . ?
C00K H00B 0.9800 . ?
C00K H00C 0.9800 . ?
C00L C00Q 1.414(4) . ?
C00L B1 1.604(4) . ?
C00M C011 1.394(4) . ?
C00M C00S 1.421(4) . ?
C00N C00U 1.425(4) . ?
C00N C013 1.521(4) . ?
C00O C00P 1.392(4) . ?
C00O H00O 0.9500 . ?
C00P C00R 1.390(5) . ?
C00P C010 1.511(4) . ?
C00Q C00R 1.396(4) . ?
C00R H00R 0.9500 . ?
C00S C015 1.411(4) . ?
C00S B2 1.604(5) . ?
C00T H00D 0.9800 . ?
C00T H00E 0.9800 . ?
C00T H00F 0.9800 . ?
C00U C00V 1.419(4) . ?
C00V C01F 1.392(4) . ?
C00V C01A 1.525(4) . ?
C00W C014 1.404(4) . ?
C00W C01J 1.424(4) . ?
C00X H00G 0.9800 . ?
C00X H00H 0.9800 . ?
C00X H00I 0.9800 . ?
C00Y H00K 0.9800 . ?
C00Y H00L 0.9800 . ?
C00Y H00M 0.9800 . ?
C00Z H00N 0.9800 . ?
C00Z H00P 0.9800 . ?
C00Z H00Q 0.9800 . ?
C010 H01A 0.9800 . ?
C010 H01B 0.9800 . ?
C010 H01C 0.9800 . ?
C011 C01R 1.389(5) . ?
C011 H011 0.9500 . ?
C012 C015 1.513(4) . ?
C012 H01D 0.9800 . ?
C012 H01E 0.9800 . ?
C012 H01F 0.9800 . ?
C013 C01H 1.530(4) . ?
C013 C026 1.537(4) . ?
C013 H013 1.0000 . ?
C014 C01E 1.400(4) . ?
C014 C01L 1.516(4) . ?
C015 C016 1.399(4) . ?
C016 C01R 1.390(5) . ?
C016 H016 0.9500 . ?
C017 C019 1.547(4) . ?
C017 H01G 0.9800 . ?
C017 H01H 0.9800 . ?
C017 H01I 0.9800 . ?
C019 C01C 1.533(4) . ?
C019 C01N 1.537(4) . ?
C01A C01B 1.531(4) . ?
C01A H01J 1.0000 . ?
C01B H01K 0.9800 . ?
C01B H01L 0.9800 . ?
C01B H01M 0.9800 . ?
C01C H01N 0.9900 . ?
C01C H01O 0.9900 . ?
C01D C01I 1.535(4) . ?
C01D H01P 0.9900 . ?
C01D H01Q 0.9900 . ?
C01E C01Y 1.374(5) . ?
C01E H01R 0.9500 . ?
C01F C01P 1.379(5) . ?
C01F H01S 0.9500 . ?
C01G H01T 0.9800 . ?
C01G H01U 0.9800 . ?
C01G H01V 0.9800 . ?
C01H H01W 0.9800 . ?
C01H H01X 0.9800 . ?
C01H H01Y 0.9800 . ?
C01I C01Q 1.542(4) . ?
C01I C01V 1.546(4) . ?
C01J C01S 1.399(5) . ?
C01J C01M 1.521(5) . ?
C01L C01U 1.527(5) . ?
C01L C023 1.529(5) . ?
C01L H01Z 1.0000 . ?
C01M C022 1.530(5) . ?
C01M C01Z 1.540(5) . ?
C01M H010 1.0000 . ?
C01N H012 0.9800 . ?
C01N H014 0.9800 . ?
C01N H015 0.9800 . ?
C01P H017 0.9500 . ?
C01Q H018 0.9800 . ?
C01Q H019 0.9800 . ?
C01Q H020 0.9800 . ?
C01R C01W 1.511(4) . ?
C01S C01Y 1.368(5) . ?
C01S H021 0.9500 . ?
C01U H022 0.9800 . ?
C01U H023 0.9800 . ?
C01U H024 0.9800 . ?
C01V H025 0.9800 . ?
C01V H026 0.9800 . ?
C01V H027 0.9800 . ?
C01W H028 0.9800 . ?
C01W H029 0.9800 . ?
C01W H02A 0.9800 . ?
C01Y H02B 0.9500 . ?
C01Z H02C 0.9800 . ?
C01Z H02D 0.9800 . ?
C01Z H02E 0.9800 . ?
B1 Li2Y 2.263(6) . ?
C021 C029 1.516(5) . ?
C021 H02F 0.9900 . ?
C021 H02G 0.9900 . ?
C022 H02H 0.9800 . ?
C022 H02I 0.9800 . ?
C022 H02J 0.9800 . ?
C023 H02K 0.9800 . ?
C023 H02L 0.9800 . ?
C023 H02M 0.9800 . ?
C026 H02N 0.9800 . ?
C026 H02O 0.9800 . ?
C026 H02P 0.9800 . ?
C029 C02K 1.490(5) . ?
C029 H02Q 0.9900 . ?
C029 H02R 0.9900 . ?
C02E C02K 1.513(6) . ?
C02E H02S 0.9900 . ?
C02E H02T 0.9900 . ?
C02K H02U 0.9900 . ?
C02K H02V 0.9900 . ?
Li2W O1_5 1.95(4) . ?
Li2W O1_4 1.967(15) . ?
Li2W O1_3 1.985(18) . ?
Li2W O1_6 1.989(7) . ?
Li2X O1_13 1.952(6) . ?
Li2X B2 2.287(6) . ?
Li2Y O1_1 1.954(16) . ?
Li2Y O1_2 1.96(3) . ?
Li30 O1_8 1.87(3) . ?
Li30 O1_9 1.954(14) . ?
Li30 O1_7 1.963(7) . ?
Li30 O1_12 1.97(2) . ?
Li30 O1_10 1.99(3) . ?
Li30 O1_11 2.072(16) . ?
O1_1 C4_1 1.435(10) . ?
O1_1 C1_1 1.451(12) . ?
C1_1 C2_1 1.530(12) . ?
C1_1 H1A_1 0.9900 . ?
C1_1 H1B_1 0.9900 . ?
C2_1 C3_1 1.523(12) . ?
C2_1 H2A_1 0.9900 . ?
C2_1 H2B_1 0.9900 . ?
C3_1 C4_1 1.520(11) . ?
C3_1 H3A_1 0.9900 . ?
C3_1 H3B_1 0.9900 . ?
C4_1 H4A_1 0.9900 . ?
C4_1 H4B_1 0.9900 . ?
O1_2 C4_2 1.433(18) . ?
O1_2 C1_2 1.438(17) . ?
C1_2 C2_2 1.511(17) . ?
C1_2 H1A_2 0.9900 . ?
C1_2 H1B_2 0.9900 . ?
C2_2 C3_2 1.527(18) . ?
C2_2 H2A_2 0.9900 . ?
C2_2 H2B_2 0.9900 . ?
C3_2 C4_2 1.527(19) . ?
C3_2 H3A_2 0.9900 . ?
C3_2 H3B_2 0.9900 . ?
C4_2 H4A_2 0.9900 . ?
C4_2 H4B_2 0.9900 . ?
O1_3 C1_3 1.431(15) . ?
O1_3 C4_3 1.460(16) . ?
C1_3 C2_3 1.510(15) . ?
C1_3 H1A_3 0.9900 . ?
C1_3 H1B_3 0.9900 . ?
C2_3 C3_3 1.512(15) . ?
C2_3 H2A_3 0.9900 . ?
C2_3 H2B_3 0.9900 . ?
C3_3 C4_3 1.516(14) . ?
C3_3 H3A_3 0.9900 . ?
C3_3 H3B_3 0.9900 . ?
C4_3 H4A_3 0.9900 . ?
C4_3 H4B_3 0.9900 . ?
O1_4 C1_4 1.442(13) . ?
O1_4 C4_4 1.461(15) . ?
C1_4 C2_4 1.536(12) . ?
C1_4 H1A_4 0.9900 . ?
C1_4 H1B_4 0.9900 . ?
C2_4 C3_4 1.526(13) . ?
C2_4 H2A_4 0.9900 . ?
C2_4 H2B_4 0.9900 . ?
C3_4 C4_4 1.518(13) . ?
C3_4 H3A_4 0.9900 . ?
C3_4 H3B_4 0.9900 . ?
C4_4 H4A_4 0.9900 . ?
C4_4 H4B_4 0.9900 . ?
O1_5 C4_5 1.44(2) . ?
O1_5 C1_5 1.45(2) . ?
C1_5 C2_5 1.52(2) . ?
C1_5 H1A_5 0.9900 . ?
C1_5 H1B_5 0.9900 . ?
C2_5 C3_5 1.49(2) . ?
C2_5 H2A_5 0.9900 . ?
C2_5 H2B_5 0.9900 . ?
C3_5 C4_5 1.52(2) . ?
C3_5 H3A_5 0.9900 . ?
C3_5 H3B_5 0.9900 . ?
C4_5 H4A_5 0.9900 . ?
C4_5 H4B_5 0.9900 . ?
O1_6 C4_6 1.438(6) . ?
O1_6 C1_6 1.453(5) . ?
C1_6 C2_6 1.516(6) . ?
C1_6 H1A_6 0.9900 . ?
C1_6 H1B_6 0.9900 . ?
C2_6 C3_6 1.491(9) . ?
C2_6 H2A_6 0.9900 . ?
C2_6 H2B_6 0.9900 . ?
C3_6 C4_6 1.443(8) . ?
C3_6 H3A_6 0.9900 . ?
C3_6 H3B_6 0.9900 . ?
C4_6 H4A_6 0.9900 . ?
C4_6 H4B_6 0.9900 . ?
O1_7 C4_7 1.431(5) . ?
O1_7 C1_7 1.451(5) . ?
C1_7 C2_7 1.520(6) . ?
C1_7 H1A_7 0.9900 . ?
C1_7 H1B_7 0.9900 . ?
C2_7 C3_7 1.515(7) . ?
C2_7 H2A_7 0.9900 . ?
C2_7 H2B_7 0.9900 . ?
C3_7 C4_7 1.522(6) . ?
C3_7 H3A_7 0.9900 . ?
C3_7 H3B_7 0.9900 . ?
C4_7 H4A_7 0.9900 . ?
C4_7 H4B_7 0.9900 . ?
O1_8 C1_8 1.44(2) . ?
O1_8 C4_8 1.44(2) . ?
C1_8 C2_8 1.50(2) . ?
C1_8 H1A_8 0.9900 . ?
C1_8 H1B_8 0.9900 . ?
C2_8 C3_8 1.52(2) . ?
C2_8 H2A_8 0.9900 . ?
C2_8 H2B_8 0.9900 . ?
C3_8 C4_8 1.51(2) . ?
C3_8 H3A_8 0.9900 . ?
C3_8 H3B_8 0.9900 . ?
C4_8 H4A_8 0.9900 . ?
C4_8 H4B_8 0.9900 . ?
O1_9 C4_9 1.425(10) . ?
O1_9 C1_9 1.448(10) . ?
C1_9 C2_9 1.524(14) . ?
C1_9 H1A_9 0.9900 . ?
C1_9 H1B_9 0.9900 . ?
C2_9 C3_9 1.499(13) . ?
C2_9 H2A_9 0.9900 . ?
C2_9 H2B_9 0.9900 . ?
C3_9 C4_9 1.511(11) . ?
C3_9 H3A_9 0.9900 . ?
C3_9 H3B_9 0.9900 . ?
C4_9 H4A_9 0.9900 . ?
C4_9 H4B_9 0.9900 . ?
O1_10 C1_10 1.427(17) . ?
O1_10 C4_10 1.441(19) . ?
C1_10 C2_10 1.484(18) . ?
C1_10 H1A_10 0.9900 . ?
C1_10 H1B_10 0.9900 . ?
C2_10 C3_10 1.532(18) . ?
C2_10 H2A_10 0.9900 . ?
C2_10 H2B_10 0.9900 . ?
C3_10 C4_10 1.515(19) . ?
C3_10 H3A_10 0.9900 . ?
C3_10 H3B_10 0.9900 . ?
C4_10 H4A_10 0.9900 . ?
C4_10 H4B_10 0.9900 . ?
O1_11 C4_11 1.437(12) . ?
O1_11 C1_11 1.453(13) . ?
C1_11 C2_11 1.507(10) . ?
C1_11 H1A_11 0.9900 . ?
C1_11 H1B_11 0.9900 . ?
C2_11 C3_11 1.499(11) . ?
C2_11 H2A_11 0.9900 . ?
C2_11 H2B_11 0.9900 . ?
C3_11 C4_11 1.514(13) . ?
C3_11 H3A_11 0.9900 . ?
C3_11 H3B_11 0.9900 . ?
C4_11 H4A_11 0.9900 . ?
C4_11 H4B_11 0.9900 . ?
O1_12 C4_12 1.434(17) . ?
O1_12 C1_12 1.441(18) . ?
C1_12 C2_12 1.460(16) . ?
C1_12 H1A_12 0.9900 . ?
C1_12 H1B_12 0.9900 . ?
C2_12 C3_12 1.519(16) . ?
C2_12 H2A_12 0.9900 . ?
C2_12 H2B_12 0.9900 . ?
C3_12 C4_12 1.520(18) . ?
C3_12 H3A_12 0.9900 . ?
C3_12 H3B_12 0.9900 . ?
C4_12 H4A_12 0.9900 . ?
C4_12 H4B_12 0.9900 . ?
O1_13 C1_13 1.432(4) . ?
O1_13 C4_13 1.445(4) . ?
C1_13 C2_13 1.521(5) . ?
C1_13 H1A_13 0.9900 . ?
C1_13 H1B_13 0.9900 . ?
C2_13 C3_13 1.527(5) . ?
C2_13 H2A_13 0.9900 . ?
C2_13 H2B_13 0.9900 . ?
C3_13 C4_13 1.515(5) . ?
C3_13 H3A_13 0.9900 . ?
C3_13 H3B_13 0.9900 . ?
C4_13 H4A_13 0.9900 . ?
C4_13 H4B_13 0.9900 . ?

loop_
_geom_torsion_atom_site_label_1
_geom_torsion_atom_site_label_2
_geom_torsion_atom_site_label_3
_geom_torsion_atom_site_label_4
_geom_torsion
_geom_torsion_site_symmetry_1
_geom_torsion_site_symmetry_2
_geom_torsion_site_symmetry_3
_geom_torsion_site_symmetry_4
_geom_torsion_publ_flag
C00U N008 C00F B1 56.9(4) . . . . ?
C00G N008 C00F B1 -161.6(3) . . . . ?
Li2Y N008 C00F B1 -46.6(3) . . . . ?
C00U N008 C00F C01I -129.2(3) . . . . ?
C00G N008 C00F C01I 12.3(3) . . . . ?
Li2Y N008 C00F C01I 127.3(3) . . . . ?
C00U N008 C00F Li2Y 103.6(3) . . . . ?
C00G N008 C00F Li2Y -114.9(3) . . . . ?
C00U N008 C00G C00T -123.6(3) . . . . ?
C00F N008 C00G C00T 91.4(3) . . . . ?
Li2Y N008 C00G C00T 11.7(4) . . . . ?
C00U N008 C00G C01D 118.3(3) . . . . ?
C00F N008 C00G C01D -26.8(3) . . . . ?
Li2Y N008 C00G C01D -106.5(3) . . . . ?
C00U N008 C00G C00Y -1.5(3) . . . . ?
C00F N008 C00G C00Y -146.6(2) . . . . ?
Li2Y N008 C00G C00Y 133.7(3) . . . . ?
C00W N00A C00H B2 -56.8(4) . . . . ?
C00I N00A C00H B2 161.9(3) . . . . ?
Li2X N00A C00H B2 45.4(3) . . . . ?
C00W N00A C00H C019 129.6(3) . . . . ?
C00I N00A C00H C019 -11.8(3) . . . . ?
Li2X N00A C00H C019 -128.2(3) . . . . ?
C00W N00A C00H Li2X -102.2(3) . . . . ?
C00I N00A C00H Li2X 116.4(3) . . . . ?
C00W N00A C00I C01G 2.4(4) . . . . ?
C00H N00A C00I C01G 146.8(2) . . . . ?
Li2X N00A C00I C01G -131.9(3) . . . . ?
C00W N00A C00I C00Z 124.6(3) . . . . ?
C00H N00A C00I C00Z -91.0(3) . . . . ?
Li2X N00A C00I C00Z -9.7(4) . . . . ?
C00W N00A C00I C01C -116.7(3) . . . . ?
C00H N00A C00I C01C 27.7(3) . . . . ?
Li2X N00A C00I C01C 109.1(3) . . . . ?
C00O C2 C00L C00Q -2.4(5) . . . . ?
C00X C2 C00L C00Q 175.2(3) . . . . ?
C00O C2 C00L B1 -177.8(3) . . . . ?
C00X C2 C00L B1 -0.2(5) . . . . ?
C01P C00J C00N C00U 0.4(5) . . . . ?
C01P C00J C00N C013 179.6(3) . . . . ?
C00L C2 C00O C00P 0.9(5) . . . . ?
C00X C2 C00O C00P -176.7(3) . . . . ?
C2 C00O C00P C00R 0.9(5) . . . . ?
C2 C00O C00P C010 -178.8(3) . . . . ?
C2 C00L C00Q C00R 2.2(5) . . . . ?
B1 C00L C00Q C00R 177.6(3) . . . . ?
C2 C00L C00Q C1 -174.1(3) . . . . ?
B1 C00L C00Q C1 1.2(5) . . . . ?
C00O C00P C00R C00Q -1.1(5) . . . . ?
C010 C00P C00R C00Q 178.6(3) . . . . ?
C00L C00Q C00R C00P -0.5(5) . . . . ?
C1 C00Q C00R C00P 175.9(3) . . . . ?
C011 C00M C00S C015 -2.3(5) . . . . ?
C3 C00M C00S C015 175.6(3) . . . . ?
C011 C00M C00S B2 -178.3(3) . . . . ?
C3 C00M C00S B2 -0.4(5) . . . . ?
C00J C00N C00U C00V -1.1(4) . . . . ?
C013 C00N C00U C00V 179.8(3) . . . . ?
C00J C00N C00U N008 175.3(3) . . . . ?
C013 C00N C00U N008 -3.8(5) . . . . ?
C00F N008 C00U C00V -136.6(3) . . . . ?
C00G N008 C00U C00V 84.4(3) . . . . ?
Li2Y N008 C00U C00V -54.2(3) . . . . ?
C00F N008 C00U C00N 47.0(4) . . . . ?
C00G N008 C00U C00N -92.0(3) . . . . ?
Li2Y N008 C00U C00N 129.4(3) . . . . ?
C00N C00U C00V C01F 1.0(4) . . . . ?
N008 C00U C00V C01F -175.6(3) . . . . ?
C00N C00U C00V C01A -176.9(3) . . . . ?
N008 C00U C00V C01A 6.5(4) . . . . ?
C00I N00A C00W C014 92.0(3) . . . . ?
C00H N00A C00W C014 -46.3(4) . . . . ?
Li2X N00A C00W C014 -129.1(3) . . . . ?
C00I N00A C00W C01J -85.9(3) . . . . ?
C00H N00A C00W C01J 135.8(3) . . . . ?
Li2X N00A C00W C01J 53.0(3) . . . . ?
C00S C00M C011 C01R 0.3(5) . . . . ?
C3 C00M C011 C01R -177.7(3) . . . . ?
C00J C00N C013 C01H 48.1(4) . . . . ?
C00U C00N C013 C01H -132.7(3) . . . . ?
C00J C00N C013 C026 -74.3(4) . . . . ?
C00U C00N C013 C026 104.9(3) . . . . ?
C01J C00W C014 C01E -2.2(5) . . . . ?
N00A C00W C014 C01E 179.9(3) . . . . ?
C01J C00W C014 C01L 176.0(3) . . . . ?
N00A C00W C014 C01L -1.9(5) . . . . ?
C00M C00S C015 C016 2.8(5) . . . . ?
B2 C00S C015 C016 178.8(3) . . . . ?
C00M C00S C015 C012 -175.4(3) . . . . ?
B2 C00S C015 C012 0.6(5) . . . . ?
C00S C015 C016 C01R -1.3(5) . . . . ?
C012 C015 C016 C01R 177.0(3) . . . . ?
B2 C00H C019 C01C 177.2(3) . . . . ?
N00A C00H C019 C01C -9.3(3) . . . . ?
Li2X C00H C019 C01C -81.0(4) . . . . ?
B2 C00H C019 C01N -61.7(4) . . . . ?
N00A C00H C019 C01N 111.7(3) . . . . ?
Li2X C00H C019 C01N 40.0(4) . . . . ?
B2 C00H C019 C017 58.7(4) . . . . ?
N00A C00H C019 C017 -127.9(3) . . . . ?
Li2X C00H C019 C017 160.4(3) . . . . ?
C01F C00V C01A C01B -63.0(4) . . . . ?
C00U C00V C01A C01B 115.0(3) . . . . ?
C01F C00V C01A C00K 59.9(4) . . . . ?
C00U C00V C01A C00K -122.1(3) . . . . ?
C01N C019 C01C C00I -95.8(3) . . . . ?
C017 C019 C01C C00I 149.2(3) . . . . ?
C00H C019 C01C C00I 26.7(3) . . . . ?
N00A C00I C01C C019 -34.0(3) . . . . ?
C01G C00I C01C C019 -156.4(3) . . . . ?
C00Z C00I C01C C019 83.8(3) . . . . ?
N008 C00G C01D C01I 31.9(3) . . . . ?
C00T C00G C01D C01I -86.0(3) . . . . ?
C00Y C00G C01D C01I 154.4(3) . . . . ?
C00W C014 C01E C01Y 1.5(5) . . . . ?
C01L C014 C01E C01Y -176.8(3) . . . . ?
C00U C00V C01F C01P -0.1(5) . . . . ?
C01A C00V C01F C01P 177.9(3) . . . . ?
C00G C01D C01I C01Q 97.6(3) . . . . ?
C00G C01D C01I C01V -146.8(3) . . . . ?
C00G C01D C01I C00F -24.4(3) . . . . ?
B1 C00F C01I C01D -178.7(3) . . . . ?
N008 C00F C01I C01D 7.4(3) . . . . ?
Li2Y C00F C01I C01D 81.0(4) . . . . ?
B1 C00F C01I C01Q 60.9(4) . . . . ?
N008 C00F C01I C01Q -113.0(3) . . . . ?
Li2Y C00F C01I C01Q -39.4(4) . . . . ?
B1 C00F C01I C01V -60.1(4) . . . . ?
N008 C00F C01I C01V 126.0(3) . . . . ?
Li2Y C00F C01I C01V -160.4(3) . . . . ?
C014 C00W C01J C01S 1.7(5) . . . . ?
N00A C00W C01J C01S 179.7(3) . . . . ?
C014 C00W C01J C01M 179.7(3) . . . . ?
N00A C00W C01J C01M -2.3(5) . . . . ?
C01E C014 C01L C01U -53.7(4) . . . . ?
C00W C014 C01L C01U 128.1(3) . . . . ?
C01E C014 C01L C023 69.8(4) . . . . ?
C00W C014 C01L C023 -108.5(4) . . . . ?
C01S C01J C01M C022 62.8(4) . . . . ?
C00W C01J C01M C022 -115.3(4) . . . . ?
C01S C01J C01M C01Z -60.7(4) . . . . ?
C00W C01J C01M C01Z 121.2(3) . . . . ?
C00V C01F C01P C00J -0.6(5) . . . . ?
C00N C00J C01P C01F 0.5(5) . . . . ?
C00M C011 C01R C016 1.3(5) . . . . ?
C00M C011 C01R C01W -178.5(3) . . . . ?
C015 C016 C01R C011 -0.8(5) . . . . ?
C015 C016 C01R C01W 179.0(3) . . . . ?
C00W C01J C01S C01Y -0.3(5) . . . . ?
C01M C01J C01S C01Y -178.5(3) . . . . ?
C01J C01S C01Y C01E -0.4(5) . . . . ?
C014 C01E C01Y C01S -0.1(6) . . . . ?
N008 C00F B1 C00L 176.4(3) . . . . ?
C01I C00F B1 C00L 3.6(5) . . . . ?
Li2Y C00F B1 C00L 132.7(3) . . . . ?
N008 C00F B1 Se01 -1.1(4) . . . . ?
C01I C00F B1 Se01 -173.9(2) . . . . ?
Li2Y C00F B1 Se01 -44.9(3) . . . . ?
N008 C00F B1 Li2Y 43.7(3) . . . . ?
C01I C00F B1 Li2Y -129.1(3) . . . . ?
C2 C00L B1 C00F -94.5(4) . . . . ?
C00Q C00L B1 C00F 90.4(4) . . . . ?
C2 C00L B1 Se01 83.3(3) . . . . ?
C00Q C00L B1 Se01 -91.8(3) . . . . ?
C2 C00L B1 Li2Y -1.2(6) . . . . ?
C00Q C00L B1 Li2Y -176.3(3) . . . . ?
C02E O007 C021 C029 -1.5(4) . . . . ?
Li2W O007 C021 C029 156.5(3) . . . . ?
O007 C021 C029 C02K 23.0(4) . . . . ?
C021 O007 C02E C02K -20.5(4) . . . . ?
Li2W O007 C02E C02K -177.5(3) . . . . ?
C021 C029 C02K C02E -34.3(4) . . . . ?
O007 C02E C02K C029 34.7(4) . . . . ?
N00A C00H B2 C00S -171.5(3) . . . . ?
C019 C00H B2 C00S 0.9(5) . . . . ?
Li2X C00H B2 C00S -129.4(3) . . . . ?
N00A C00H B2 Se02 3.7(4) . . . . ?
C019 C00H B2 Se02 176.0(2) . . . . ?
Li2X C00H B2 Se02 45.7(3) . . . . ?
N00A C00H B2 Li2X -42.1(3) . . . . ?
C019 C00H B2 Li2X 130.3(3) . . . . ?
C015 C00S B2 C00H 91.0(4) . . . . ?
C00M C00S B2 C00H -93.2(4) . . . . ?
C015 C00S B2 Se02 -84.4(3) . . . . ?
C00M C00S B2 Se02 91.4(3) . . . . ?
C015 C00S B2 Li2X 0.0(5) . . . . ?
C00M C00S B2 Li2X 175.8(3) . . . . ?
C4_1 O1_1 C1_1 C2_1 -44.2(16) . . . . ?
Li2Y O1_1 C1_1 C2_1 116(2) . . . . ?
O1_1 C1_1 C2_1 C3_1 35(2) . . . . ?
C1_1 C2_1 C3_1 C4_1 -13(3) . . . . ?
C1_1 O1_1 C4_1 C3_1 36(2) . . . . ?
Li2Y O1_1 C4_1 C3_1 -129(2) . . . . ?
C2_1 C3_1 C4_1 O1_1 -13(3) . . . . ?
C4_2 O1_2 C1_2 C2_2 -15(4) . . . . ?
Li2Y O1_2 C1_2 C2_2 139(3) . . . . ?
O1_2 C1_2 C2_2 C3_2 -9(4) . . . . ?
C1_2 C2_2 C3_2 C4_2 28(5) . . . . ?
C1_2 O1_2 C4_2 C3_2 33(4) . . . . ?
Li2Y O1_2 C4_2 C3_2 -123(4) . . . . ?
C2_2 C3_2 C4_2 O1_2 -38(4) . . . . ?
C4_3 O1_3 C1_3 C2_3 -37(2) . . . . ?
Li2W O1_3 C1_3 C2_3 132.7(19) . . . . ?
O1_3 C1_3 C2_3 C3_3 21.2(17) . . . . ?
C1_3 C2_3 C3_3 C4_3 3.0(17) . . . . ?
C1_3 O1_3 C4_3 C3_3 39(3) . . . . ?
Li2W O1_3 C4_3 C3_3 -129.9(18) . . . . ?
C2_3 C3_3 C4_3 O1_3 -26(2) . . . . ?
C4_4 O1_4 C1_4 C2_4 -8(2) . . . . ?
Li2W O1_4 C1_4 C2_4 169.8(15) . . . . ?
O1_4 C1_4 C2_4 C3_4 -12.7(15) . . . . ?
C1_4 C2_4 C3_4 C4_4 27.9(15) . . . . ?
C1_4 O1_4 C4_4 C3_4 26(2) . . . . ?
Li2W O1_4 C4_4 C3_4 -152.2(13) . . . . ?
C2_4 C3_4 C4_4 O1_4 -32.2(19) . . . . ?
C4_5 O1_5 C1_5 C2_5 1(7) . . . . ?
Li2W O1_5 C1_5 C2_5 171(4) . . . . ?
O1_5 C1_5 C2_5 C3_5 18(6) . . . . ?
C1_5 C2_5 C3_5 C4_5 -28(6) . . . . ?
C1_5 O1_5 C4_5 C3_5 -19(7) . . . . ?
Li2W O1_5 C4_5 C3_5 170(4) . . . . ?
C2_5 C3_5 C4_5 O1_5 29(6) . . . . ?
C4_6 O1_6 C1_6 C2_6 15.9(6) . . . . ?
Li2W O1_6 C1_6 C2_6 155.6(4) . . . . ?
O1_6 C1_6 C2_6 C3_6 -29.2(6) . . . . ?
C1_6 C2_6 C3_6 C4_6 31.6(7) . . . . ?
C1_6 O1_6 C4_6 C3_6 4.0(7) . . . . ?
Li2W O1_6 C4_6 C3_6 -128.7(5) . . . . ?
C2_6 C3_6 C4_6 O1_6 -22.5(7) . . . . ?
C4_7 O1_7 C1_7 C2_7 13.5(6) . . . . ?
Li30 O1_7 C1_7 C2_7 -156.9(5) . . . . ?
O1_7 C1_7 C2_7 C3_7 14.1(6) . . . . ?
C1_7 C2_7 C3_7 C4_7 -34.1(6) . . . . ?
C1_7 O1_7 C4_7 C3_7 -35.6(5) . . . . ?
Li30 O1_7 C4_7 C3_7 134.8(4) . . . . ?
C2_7 C3_7 C4_7 O1_7 43.1(5) . . . . ?
O1_12 Li30 O1_8 C1_8 136(4) . . . . ?
O1_10 Li30 O1_8 C1_8 -136(4) . . . . ?
Se02 Li30 O1_8 C1_8 9(4) . . . . ?
O1_12 Li30 O1_8 C4_8 -66(5) . . . . ?
O1_10 Li30 O1_8 C4_8 22(5) . . . . ?
Se02 Li30 O1_8 C4_8 167(4) . . . . ?
C4_8 O1_8 C1_8 C2_8 -24(7) . . . . ?
Li30 O1_8 C1_8 C2_8 139(6) . . . . ?
O1_8 C1_8 C2_8 C3_8 7(9) . . . . ?
C1_8 C2_8 C3_8 C4_8 11(9) . . . . ?
C1_8 O1_8 C4_8 C3_8 31(6) . . . . ?
Li30 O1_8 C4_8 C3_8 -129(5) . . . . ?
C2_8 C3_8 C4_8 O1_8 -26(7) . . . . ?
C4_9 O1_9 C1_9 C2_9 -7.6(19) . . . . ?
Li30 O1_9 C1_9 C2_9 -170.2(15) . . . . ?
O1_9 C1_9 C2_9 C3_9 29(2) . . . . ?
C1_9 C2_9 C3_9 C4_9 -39(2) . . . . ?
C1_9 O1_9 C4_9 C3_9 -17.3(16) . . . . ?
Li30 O1_9 C4_9 C3_9 141.9(14) . . . . ?
C2_9 C3_9 C4_9 O1_9 35.4(17) . . . . ?
C4_10 O1_10 C1_10 C2_10 -30(3) . . . . ?
Li30 O1_10 C1_10 C2_10 123(3) . . . . ?
O1_10 C1_10 C2_10 C3_10 27(3) . . . . ?
C1_10 C2_10 C3_10 C4_10 -14(4) . . . . ?
C1_10 O1_10 C4_10 C3_10 20(4) . . . . ?
Li30 O1_10 C4_10 C3_10 -137(3) . . . . ?
C2_10 C3_10 C4_10 O1_10 -3(4) . . . . ?
C4_11 O1_11 C1_11 C2_11 10.3(19) . . . . ?
Li30 O1_11 C1_11 C2_11 156.9(15) . . . . ?
O1_11 C1_11 C2_11 C3_11 11.3(15) . . . . ?
C1_11 C2_11 C3_11 C4_11 -27.1(17) . . . . ?
C1_11 O1_11 C4_11 C3_11 -28(2) . . . . ?
Li30 O1_11 C4_11 C3_11 -179.0(19) . . . . ?
C2_11 C3_11 C4_11 O1_11 34(2) . . . . ?
C4_12 O1_12 C1_12 C2_12 0(4) . . . . ?
Li30 O1_12 C1_12 C2_12 178(3) . . . . ?
O1_12 C1_12 C2_12 C3_12 18(3) . . . . ?
C1_12 C2_12 C3_12 C4_12 -27(3) . . . . ?
C1_12 O1_12 C4_12 C3_12 -18(4) . . . . ?
Li30 O1_12 C4_12 C3_12 164(3) . . . . ?
C2_12 C3_12 C4_12 O1_12 28(4) . . . . ?
C4_13 O1_13 C1_13 C2_13 18.7(4) . . . . ?
Li2X O1_13 C1_13 C2_13 -158.5(3) . . . . ?
O1_13 C1_13 C2_13 C3_13 6.5(4) . . . . ?
C1_13 C2_13 C3_13 C4_13 -27.6(4) . . . . ?
C1_13 O1_13 C4_13 C3_13 -36.6(4) . . . . ?
Li2X O1_13 C4_13 C3_13 141.1(3) . . . . ?
C2_13 C3_13 C4_13 O1_13 39.3(3) . . . . ?

loop_
_twin_individual_id
_twin_individual_mass_fraction_refined
_oxdiff_twin_reflns_isolated
_oxdiff_twin_reflns_overlapped
_twin_individual_twin_lattice_type
_twin_individual_twin_matrix_11
_twin_individual_twin_matrix_12
_twin_individual_twin_matrix_13
_twin_individual_twin_matrix_21
_twin_individual_twin_matrix_22
_twin_individual_twin_matrix_23
_twin_individual_twin_matrix_31
_twin_individual_twin_matrix_32
_twin_individual_twin_matrix_33
1 0.5510 86887 30898 ref 1.0000 0.0000 0.0000 0.0000 1.0000 0.0000 0.0000 0.0000 1.0000
2 0.4490 86848 30898 nmt 0.9995 -0.0013 0.0006 0.0616 -1.0004 0.0007 0.3050 -0.0023 -1.0000
